data_4109158
loop_
_publ_author_name
'Matthew B. Boxer'
'Hisashi Yamamoto'

_publ_section_title
;
 "Super Silyl" Group for Diastereoselective Sequential Reactions: Access
 to Complex Chiral Architecture in One Pot
;
_journal_name_full 'Journal of the American Chemical Society'
_journal_page_first 2762
_journal_page_last 2763
_journal_paper_doi 10.1021/ja0693542
_journal_volume 129
_journal_year 2007
_chemical_formula_sum 'C42 H85 N2 O5 S Si8'
_chemical_formula_weight 954.90
_chemical_name_systematic
; 
 ? 
;
_space_group_IT_number 2
_symmetry_cell_setting triclinic
_symmetry_space_group_name_Hall '-P 1'
_symmetry_space_group_name_H-M 'P -1'
_atom_sites_solution_hydrogens geom
_atom_sites_solution_primary direct
_atom_sites_solution_secondary difmap
_audit_creation_method SHELXL-97
_cell_angle_alpha 87.146(5)
_cell_angle_beta 67.582(5)
_cell_angle_gamma 63.125(5)
_cell_formula_units_Z 6
_cell_length_a 21.620(6)
_cell_length_b 21.642(6)
_cell_length_c 25.730(7)
_cell_measurement_temperature 100(2)
_cell_volume 9817(5)
_computing_structure_refinement 'SHELXL-97 (Sheldrick, 1997)'
_computing_structure_solution 'SHELXS-97 (Sheldrick, 1990)'
_diffrn_ambient_temperature 100(2)
_diffrn_measured_fraction_theta_full 0.947
_diffrn_measured_fraction_theta_max 0.947
_diffrn_radiation_monochromator graphite
_diffrn_radiation_source 'fine-focus sealed tube'
_diffrn_radiation_type MoK\a
_diffrn_radiation_wavelength 0.71073
_diffrn_reflns_av_R_equivalents 0.0935
_diffrn_reflns_av_sigmaI/netI 0.2038
_diffrn_reflns_limit_h_max 28
_diffrn_reflns_limit_h_min -27
_diffrn_reflns_limit_k_max 28
_diffrn_reflns_limit_k_min -28
_diffrn_reflns_limit_l_max 33
_diffrn_reflns_limit_l_min -33
_diffrn_reflns_number 117015
_diffrn_reflns_theta_full 28.32
_diffrn_reflns_theta_max 28.32
_diffrn_reflns_theta_min 1.27
_exptl_absorpt_coefficient_mu 0.229
_exptl_absorpt_correction_T_max 0.9774
_exptl_absorpt_correction_T_min 0.9139
_exptl_crystal_density_diffrn 0.969
_exptl_crystal_F_000 3114
_exptl_crystal_size_max 0.40
_exptl_crystal_size_mid 0.20
_exptl_crystal_size_min 0.10
_refine_diff_density_max 3.778
_refine_diff_density_min -0.976
_refine_diff_density_rms 0.122
_refine_ls_extinction_method none
_refine_ls_goodness_of_fit_ref 0.939
_refine_ls_hydrogen_treatment mixed
_refine_ls_matrix_type fullcycle
_refine_ls_number_parameters 1622
_refine_ls_number_reflns 46306
_refine_ls_number_restraints 0
_refine_ls_restrained_S_all 0.939
_refine_ls_R_factor_all 0.1816
_refine_ls_R_factor_gt 0.1069
_refine_ls_shift/su_max 5.024
_refine_ls_shift/su_mean 0.041
_refine_ls_structure_factor_coef Fsqd
_refine_ls_weighting_details 'calc w=1/[\s^2^(Fo^2^)+(0.1422P)^2^+0.0000P] where P=(Fo^2^+2Fc^2^)/3'
_refine_ls_weighting_scheme calc
_refine_ls_wR_factor_gt 0.2754
_refine_ls_wR_factor_ref 0.3077
_reflns_number_gt 19825
_reflns_number_total 46306
_reflns_threshold_expression >2sigma(I)
_cod_data_source_file ja0693542si20070105_052241.cif
_cod_data_source_block boxer15z
_cod_original_cell_volume 9817(4)
_cod_database_code 4109158

loop_
_symmetry_equiv_pos_as_xyz
'x, y, z'
'-x, -y, -z'

loop_
_atom_site_label
_atom_site_type_symbol
_atom_site_fract_x
_atom_site_fract_y
_atom_site_fract_z
_atom_site_U_iso_or_equiv
_atom_site_adp_type
_atom_site_occupancy
_atom_site_symmetry_multiplicity
_atom_site_calc_flag
_atom_site_refinement_flags
C1 C 0.4195(5) 0.5791(4) -0.0028(4) 0.067(3) Uani 1 1 d .
H1A H 0.3758 0.6224 -0.0020 0.100 Uiso 1 1 calc R
H1B H 0.4075 0.5401 0.0002 0.100 Uiso 1 1 calc R
H1C H 0.4632 0.5695 -0.0385 0.100 Uiso 1 1 calc R
C2 C 0.4504(4) 0.6413(3) 0.0494(3) 0.0377(16) Uani 1 1 d .
C3 C 0.4509(4) 0.6883(3) 0.0124(3) 0.0334(15) Uani 1 1 d .
H3 H 0.4412 0.6846 -0.0201 0.040 Uiso 1 1 calc R
C4 C 0.4655(3) 0.7421(3) 0.0223(3) 0.0297(14) Uani 1 1 d .
H4 H 0.4651 0.7755 -0.0032 0.036 Uiso 1 1 calc R
C5 C 0.4808(3) 0.7469(3) 0.0696(2) 0.0241(12) Uani 1 1 d .
C6 C 0.4814(4) 0.6985(3) 0.1069(3) 0.0387(16) Uani 1 1 d .
H6 H 0.4920 0.7012 0.1390 0.046 Uiso 1 1 calc R
C7 C 0.4659(5) 0.6456(4) 0.0961(3) 0.055(2) Uani 1 1 d .
H7 H 0.4659 0.6120 0.1213 0.066 Uiso 1 1 calc R
C8 C 0.3080(3) 0.9555(3) 0.1584(2) 0.0172(11) Uani 1 1 d .
C9 C 0.3013(3) 1.0201(3) 0.1294(2) 0.0266(13) Uani 1 1 d .
H9A H 0.2711 1.0272 0.1067 0.032 Uiso 1 1 calc R
H9B H 0.3525 1.0119 0.1030 0.032 Uiso 1 1 calc R
C10 C 0.2638(3) 1.0864(3) 0.1720(2) 0.0261(13) Uani 1 1 d .
H10A H 0.2986 1.0832 0.1895 0.031 Uiso 1 1 calc R
H10B H 0.2544 1.1276 0.1517 0.031 Uiso 1 1 calc R
C11 C 0.1896(3) 1.0962(3) 0.2183(2) 0.0267(13) Uani 1 1 d .
H11A H 0.1682 1.1381 0.2461 0.032 Uiso 1 1 calc R
H11B H 0.1530 1.1042 0.2013 0.032 Uiso 1 1 calc R
C12 C 0.2006(3) 1.0328(3) 0.2486(2) 0.0254(13) Uani 1 1 d .
H12A H 0.1512 1.0406 0.2782 0.030 Uiso 1 1 calc R
H12B H 0.2346 1.0268 0.2678 0.030 Uiso 1 1 calc R
C13 C 0.2351(3) 0.9654(3) 0.2070(2) 0.0181(11) Uani 1 1 d .
H13 H 0.1985 0.9747 0.1892 0.022 Uiso 1 1 calc R
C14 C 0.2410(3) 0.9012(3) 0.2351(2) 0.0161(11) Uani 1 1 d .
H14 H 0.2763 0.8589 0.2053 0.019 Uiso 1 1 calc R
C15 C 0.2706(3) 0.8938(3) 0.2815(2) 0.0193(11) Uani 1 1 d .
H15A H 0.2309 0.9310 0.3141 0.023 Uiso 1 1 calc R
H15B H 0.3151 0.9023 0.2667 0.023 Uiso 1 1 calc R
C16 C 0.2935(3) 0.8234(3) 0.3038(2) 0.0211(12) Uani 1 1 d .
H16 H 0.2513 0.8111 0.3144 0.025 Uiso 1 1 calc R
C17 C 0.3660(3) 0.7642(3) 0.2598(2) 0.0229(12) Uani 1 1 d .
H17 H 0.3625 0.7708 0.2221 0.027 Uiso 1 1 calc R
C18 C 0.4364(3) 0.7688(4) 0.2548(2) 0.0339(15) Uani 1 1 d .
H18A H 0.4326 0.8137 0.2431 0.051 Uiso 1 1 calc R
H18B H 0.4815 0.7304 0.2264 0.051 Uiso 1 1 calc R
H18C H 0.4402 0.7653 0.2917 0.051 Uiso 1 1 calc R
C19 C 0.3691(4) 0.6932(3) 0.2728(3) 0.0333(15) Uani 1 1 d .
C20 C 0.3427(5) 0.6649(4) 0.2460(4) 0.064(2) Uani 1 1 d .
H20 H 0.3265 0.6872 0.2175 0.077 Uiso 1 1 calc R
C21 C 0.3391(7) 0.6040(5) 0.2600(5) 0.103(4) Uani 1 1 d .
H21 H 0.3164 0.5872 0.2431 0.124 Uiso 1 1 calc R
C22 C 0.3668(7) 0.5675(5) 0.2968(5) 0.090(3) Uani 1 1 d .
H22 H 0.3677 0.5236 0.3035 0.108 Uiso 1 1 calc R
C23 C 0.3932(6) 0.5953(4) 0.3240(4) 0.073(3) Uani 1 1 d .
H23 H 0.4099 0.5720 0.3521 0.088 Uiso 1 1 calc R
C24 C 0.3964(5) 0.6562(4) 0.3119(3) 0.060(2) Uani 1 1 d .
H24 H 0.4173 0.6736 0.3303 0.071 Uiso 1 1 calc R
C25 C 0.1448(6) 0.7788(5) 0.4195(3) 0.079(3) Uani 1 1 d .
H25A H 0.1787 0.7401 0.4327 0.119 Uiso 1 1 calc R
H25B H 0.1669 0.7724 0.3778 0.119 Uiso 1 1 calc R
H25C H 0.0955 0.7796 0.4331 0.119 Uiso 1 1 calc R
C26 C 0.0688(4) 0.9387(5) 0.4227(3) 0.069(3) Uani 1 1 d .
H26A H 0.0930 0.9353 0.3813 0.103 Uiso 1 1 calc R
H26B H 0.0599 0.9824 0.4409 0.103 Uiso 1 1 calc R
H26C H 0.0204 0.9385 0.4331 0.103 Uiso 1 1 calc R
C27 C 0.0889(4) 0.8721(5) 0.5274(3) 0.059(2) Uani 1 1 d .
H27A H 0.0393 0.8736 0.5400 0.089 Uiso 1 1 calc R
H27B H 0.0827 0.9158 0.5434 0.089 Uiso 1 1 calc R
H27C H 0.1221 0.8324 0.5403 0.089 Uiso 1 1 calc R
C28 C 0.1976(5) 1.0386(4) 0.4001(4) 0.066(3) Uani 1 1 d .
H28A H 0.1479 1.0454 0.4042 0.099 Uiso 1 1 calc R
H28B H 0.2331 1.0222 0.3602 0.099 Uiso 1 1 calc R
H28C H 0.1930 1.0831 0.4126 0.099 Uiso 1 1 calc R
C29 C 0.1656(4) 1.0083(4) 0.5208(3) 0.058(2) Uani 1 1 d .
H29A H 0.1614 1.0536 0.5305 0.087 Uiso 1 1 calc R
H29B H 0.1840 0.9759 0.5458 0.087 Uiso 1 1 calc R
H29C H 0.1157 1.0145 0.5258 0.087 Uiso 1 1 calc R
C30 C 0.3275(4) 0.9640(5) 0.4366(3) 0.063(2) Uani 1 1 d .
H30A H 0.3208 1.0102 0.4469 0.094 Uiso 1 1 calc R
H30B H 0.3638 0.9457 0.3970 0.094 Uiso 1 1 calc R
H30C H 0.3467 0.9320 0.4614 0.094 Uiso 1 1 calc R
C31 C 0.2772(5) 0.8258(6) 0.5475(3) 0.091(4) Uani 1 1 d .
H31A H 0.2230 0.8586 0.5605 0.136 Uiso 1 1 calc R
H31B H 0.3045 0.8512 0.5486 0.136 Uiso 1 1 calc R
H31C H 0.2846 0.7897 0.5724 0.136 Uiso 1 1 calc R
C32 C 0.4175(4) 0.7562(5) 0.4332(3) 0.069(3) Uani 1 1 d .
H32A H 0.4473 0.7127 0.4448 0.103 Uiso 1 1 calc R
H32B H 0.4278 0.7932 0.4421 0.103 Uiso 1 1 calc R
H32C H 0.4315 0.7486 0.3922 0.103 Uiso 1 1 calc R
C33 C 0.3048(6) 0.7029(5) 0.4789(4) 0.077(3) Uani 1 1 d .
H33A H 0.3192 0.6803 0.4412 0.116 Uiso 1 1 calc R
H33B H 0.2520 0.7147 0.5028 0.116 Uiso 1 1 calc R
H33C H 0.3379 0.6710 0.4964 0.116 Uiso 1 1 calc R
C34 C 0.2541(4) 0.8786(4) 0.0835(3) 0.0468(19) Uani 1 1 d .
H34A H 0.2932 0.8668 0.0981 0.070 Uiso 1 1 calc R
H34B H 0.2278 0.9294 0.0844 0.070 Uiso 1 1 calc R
H34C H 0.2777 0.8551 0.0443 0.070 Uiso 1 1 calc R
C35 C 0.2368(4) 0.7526(4) 0.1195(3) 0.053(2) Uani 1 1 d .
H35A H 0.2011 0.7341 0.1374 0.079 Uiso 1 1 calc R
H35B H 0.2731 0.7385 0.1373 0.079 Uiso 1 1 calc R
H35C H 0.2642 0.7340 0.0788 0.079 Uiso 1 1 calc R
C36 C 0.1119(5) 0.8729(5) 0.0978(3) 0.063(2) Uani 1 1 d .
H36A H 0.1376 0.8551 0.0570 0.095 Uiso 1 1 calc R
H36B H 0.0817 0.9240 0.1036 0.095 Uiso 1 1 calc R
H36C H 0.0786 0.8521 0.1168 0.095 Uiso 1 1 calc R
C37 C 0.1384(5) 0.7441(4) 0.2766(3) 0.058(2) Uani 1 1 d .
H37A H 0.1678 0.7533 0.2933 0.087 Uiso 1 1 calc R
H37B H 0.1721 0.7168 0.2386 0.087 Uiso 1 1 calc R
H37C H 0.1149 0.7176 0.3008 0.087 Uiso 1 1 calc R
C38 C 0.0191(4) 0.8085(4) 0.2287(3) 0.0387(16) Uani 1 1 d .
H38A H -0.0085 0.7837 0.2503 0.058 Uiso 1 1 calc R
H38B H 0.0589 0.7789 0.1927 0.058 Uiso 1 1 calc R
H38C H -0.0161 0.8521 0.2208 0.058 Uiso 1 1 calc R
C39 C -0.0097(5) 0.8710(5) 0.3440(3) 0.069(3) Uani 1 1 d .
H39A H -0.0509 0.9149 0.3421 0.104 Uiso 1 1 calc R
H39B H 0.0133 0.8809 0.3666 0.104 Uiso 1 1 calc R
H39C H -0.0300 0.8393 0.3619 0.104 Uiso 1 1 calc R
C40 C -0.0636(4) 1.0030(4) 0.2306(4) 0.059(2) Uani 1 1 d .
H40A H -0.1018 1.0485 0.2277 0.089 Uiso 1 1 calc R
H40B H -0.0865 0.9860 0.2649 0.089 Uiso 1 1 calc R
H40C H -0.0444 0.9693 0.1971 0.089 Uiso 1 1 calc R
C41 C -0.0190(5) 1.0613(5) 0.3076(5) 0.112(5) Uani 1 1 d .
H41A H 0.0205 1.0690 0.3112 0.168 Uiso 1 1 calc R
H41B H -0.0334 1.0333 0.3364 0.168 Uiso 1 1 calc R
H41C H -0.0634 1.1065 0.3130 0.168 Uiso 1 1 calc R
C42 C 0.0438(6) 1.0640(5) 0.1767(6) 0.103(5) Uani 1 1 d .
H42A H 0.0012 1.1112 0.1847 0.154 Uiso 1 1 calc R
H42B H 0.0554 1.0405 0.1401 0.154 Uiso 1 1 calc R
H42C H 0.0883 1.0672 0.1751 0.154 Uiso 1 1 calc R
C43 C 0.9324(5) 0.0325(5) 0.0740(4) 0.076(3) Uani 1 1 d .
H43A H 0.9246 0.0771 0.0597 0.113 Uiso 1 1 calc R
H43B H 0.9851 0.0054 0.0696 0.113 Uiso 1 1 calc R
H43C H 0.8986 0.0416 0.1143 0.113 Uiso 1 1 calc R
C44 C 0.8433(4) 0.0204(4) 0.0477(3) 0.0386(17) Uani 1 1 d .
C45 C 0.8311(4) -0.0193(4) 0.0159(3) 0.0370(16) Uani 1 1 d .
H45 H 0.8722 -0.0618 -0.0073 0.044 Uiso 1 1 calc R
C46 C 0.7601(3) 0.0026(3) 0.0176(2) 0.0263(13) Uani 1 1 d .
H46 H 0.7522 -0.0244 -0.0048 0.032 Uiso 1 1 calc R
C47 C 0.7000(3) 0.0638(3) 0.0519(2) 0.0240(12) Uani 1 1 d .
C48 C 0.7126(4) 0.1026(3) 0.0841(2) 0.0315(14) Uani 1 1 d .
H48 H 0.6716 0.1447 0.1078 0.038 Uiso 1 1 calc R
C49 C 0.7832(4) 0.0810(4) 0.0823(3) 0.0381(16) Uani 1 1 d .
H49 H 0.7910 0.1079 0.1049 0.046 Uiso 1 1 calc R
C50 C 0.5462(3) 0.0061(3) 0.1766(2) 0.0168(11) Uani 1 1 d .
C51 C 0.5204(3) -0.0396(3) 0.1587(2) 0.0260(13) Uani 1 1 d .
H51A H 0.5590 -0.0892 0.1522 0.031 Uiso 1 1 calc R
H51B H 0.5149 -0.0279 0.1225 0.031 Uiso 1 1 calc R
C52 C 0.4445(3) -0.0299(4) 0.2040(2) 0.0346(15) Uani 1 1 d .
H52A H 0.4041 0.0172 0.2052 0.042 Uiso 1 1 calc R
H52B H 0.4324 -0.0650 0.1932 0.042 Uiso 1 1 calc R
C53 C 0.4452(3) -0.0375(4) 0.2623(2) 0.0343(16) Uani 1 1 d .
H53A H 0.3941 -0.0277 0.2903 0.041 Uiso 1 1 calc R
H53B H 0.4811 -0.0863 0.2626 0.041 Uiso 1 1 calc R
C54 C 0.4679(3) 0.0118(3) 0.2791(2) 0.0253(13) Uani 1 1 d .
H54A H 0.4698 0.0045 0.3169 0.030 Uiso 1 1 calc R
H54B H 0.4296 0.0607 0.2820 0.030 Uiso 1 1 calc R
C55 C 0.5467(3) -0.0001(3) 0.2350(2) 0.0176(11) Uani 1 1 d .
H55 H 0.5822 -0.0503 0.2333 0.021 Uiso 1 1 calc R
C56 C 0.5778(3) 0.0421(3) 0.2535(2) 0.0183(11) Uani 1 1 d .
H56 H 0.6215 0.0409 0.2199 0.022 Uiso 1 1 calc R
C57 C 0.5181(3) 0.1191(3) 0.2772(2) 0.0247(13) Uani 1 1 d .
H57A H 0.4962 0.1387 0.2490 0.030 Uiso 1 1 calc R
H57B H 0.4767 0.1199 0.3120 0.030 Uiso 1 1 calc R
C58 C 0.5444(4) 0.1676(3) 0.2917(2) 0.0317(15) Uani 1 1 d .
H58 H 0.5741 0.1452 0.3152 0.038 Uiso 1 1 calc R
C59 C 0.5921(4) 0.1868(3) 0.2393(3) 0.0376(16) Uani 1 1 d .
H59 H 0.6326 0.1418 0.2138 0.045 Uiso 1 1 calc R
C60 C 0.5457(4) 0.2301(3) 0.2057(3) 0.0413(17) Uani 1 1 d .
H60A H 0.4990 0.2698 0.2314 0.062 Uiso 1 1 calc R
H60B H 0.5331 0.2006 0.1883 0.062 Uiso 1 1 calc R
H60C H 0.5756 0.2475 0.1758 0.062 Uiso 1 1 calc R
C61 C 0.6319(5) 0.2215(4) 0.2537(3) 0.056(2) Uani 1 1 d .
C62 C 0.6031(7) 0.2922(5) 0.2641(4) 0.087(3) Uani 1 1 d .
H62 H 0.5557 0.3218 0.2623 0.104 Uiso 1 1 calc R
C63 C 0.6410(9) 0.3221(6) 0.2772(5) 0.121(5) Uani 1 1 d .
H63 H 0.6198 0.3715 0.2844 0.146 Uiso 1 1 calc R
C64 C 0.7115(9) 0.2782(8) 0.2797(6) 0.133(6) Uani 1 1 d .
H64 H 0.7379 0.2981 0.2887 0.160 Uiso 1 1 calc R
C65 C 0.7412(7) 0.2083(7) 0.2692(5) 0.112(4) Uani 1 1 d .
H65 H 0.7886 0.1785 0.2711 0.134 Uiso 1 1 calc R
C66 C 0.7021(6) 0.1798(5) 0.2557(4) 0.072(3) Uani 1 1 d .
H66 H 0.7239 0.1303 0.2475 0.087 Uiso 1 1 calc R
C67 C 0.4374(4) 0.0857(4) 0.4267(3) 0.050(2) Uani 1 1 d .
H67A H 0.4175 0.0522 0.4316 0.075 Uiso 1 1 calc R
H67B H 0.4527 0.0869 0.4578 0.075 Uiso 1 1 calc R
H67C H 0.4813 0.0713 0.3903 0.075 Uiso 1 1 calc R
C68 C 0.3057(5) 0.1768(6) 0.3864(4) 0.081(3) Uani 1 1 d .
H68A H 0.2852 0.1440 0.3995 0.122 Uiso 1 1 calc R
H68B H 0.3392 0.1624 0.3459 0.122 Uiso 1 1 calc R
H68C H 0.2639 0.2240 0.3921 0.122 Uiso 1 1 calc R
C69 C 0.2924(6) 0.2103(6) 0.5036(4) 0.097(4) Uani 1 1 d .
H69A H 0.2483 0.2542 0.5057 0.146 Uiso 1 1 calc R
H69B H 0.3171 0.2188 0.5254 0.146 Uiso 1 1 calc R
H69C H 0.2758 0.1756 0.5195 0.146 Uiso 1 1 calc R
C70 C 0.3103(6) 0.3697(5) 0.3351(4) 0.098(4) Uani 1 1 d .
H70A H 0.2777 0.3490 0.3366 0.147 Uiso 1 1 calc R
H70B H 0.3595 0.3443 0.3031 0.147 Uiso 1 1 calc R
H70C H 0.2863 0.4190 0.3301 0.147 Uiso 1 1 calc R
C71 C 0.2375(5) 0.3902(5) 0.4643(4) 0.089(3) Uani 1 1 d .
H71A H 0.1972 0.4343 0.4617 0.134 Uiso 1 1 calc R
H71B H 0.2475 0.3967 0.4971 0.134 Uiso 1 1 calc R
H71C H 0.2216 0.3538 0.4688 0.134 Uiso 1 1 calc R
C72 C 0.3677(10) 0.4290(6) 0.4018(6) 0.171(8) Uani 1 1 d .
H72A H 0.4158 0.4023 0.4060 0.257 Uiso 1 1 calc R
H72B H 0.3320 0.4666 0.4342 0.257 Uiso 1 1 calc R
H72C H 0.3765 0.4492 0.3665 0.257 Uiso 1 1 calc R
C73 C 0.4051(5) 0.3020(6) 0.5232(4) 0.103(4) Uani 1 1 d .
H73A H 0.3623 0.2922 0.5333 0.154 Uiso 1 1 calc R
H73B H 0.3876 0.3522 0.5220 0.154 Uiso 1 1 calc R
H73C H 0.4268 0.2879 0.5517 0.154 Uiso 1 1 calc R
C74 C 0.5484(6) 0.2912(6) 0.4180(5) 0.095(3) Uiso 1 1 d .
H74A H 0.5209 0.3383 0.4099 0.142 Uiso 1 1 calc R
H74B H 0.5889 0.2609 0.3825 0.142 Uiso 1 1 calc R
H74C H 0.5705 0.2937 0.4443 0.142 Uiso 1 1 calc R
C75 C 0.5366(5) 0.1569(4) 0.4673(3) 0.064(2) Uani 1 1 d .
H75A H 0.5533 0.1601 0.4971 0.096 Uiso 1 1 calc R
H75B H 0.5810 0.1295 0.4324 0.096 Uiso 1 1 calc R
H75C H 0.5045 0.1339 0.4797 0.096 Uiso 1 1 calc R
C76 C 0.6410(4) -0.2028(3) 0.2499(3) 0.0386(16) Uani 1 1 d .
H76A H 0.6285 -0.2408 0.2624 0.058 Uiso 1 1 calc R
H76B H 0.6911 -0.2220 0.2184 0.058 Uiso 1 1 calc R
H76C H 0.6029 -0.1685 0.2373 0.058 Uiso 1 1 calc R
C77 C 0.5485(3) -0.1271(4) 0.3721(3) 0.0391(16) Uani 1 1 d .
H77A H 0.5081 -0.0958 0.3603 0.059 Uiso 1 1 calc R
H77B H 0.5478 -0.1016 0.4029 0.059 Uiso 1 1 calc R
H77C H 0.5404 -0.1671 0.3854 0.059 Uiso 1 1 calc R
C78 C 0.7136(4) -0.2302(4) 0.3327(3) 0.0446(18) Uani 1 1 d .
H78A H 0.7116 -0.2120 0.3678 0.067 Uiso 1 1 calc R
H78B H 0.7643 -0.2461 0.3026 0.067 Uiso 1 1 calc R
H78C H 0.7022 -0.2696 0.3394 0.067 Uiso 1 1 calc R
C79 C 0.6470(4) -0.0399(4) 0.4274(2) 0.0449(18) Uani 1 1 d .
H79A H 0.6418 -0.0826 0.4340 0.067 Uiso 1 1 calc R
H79B H 0.5983 -0.0007 0.4312 0.067 Uiso 1 1 calc R
H79C H 0.6627 -0.0294 0.4555 0.067 Uiso 1 1 calc R
C80 C 0.8120(4) -0.1289(5) 0.3464(3) 0.061(2) Uani 1 1 d .
H80A H 0.8524 -0.1301 0.3112 0.092 Uiso 1 1 calc R
H80B H 0.8087 -0.1724 0.3449 0.092 Uiso 1 1 calc R
H80C H 0.8233 -0.1241 0.3789 0.092 Uiso 1 1 calc R
C81 C 0.7334(4) 0.0267(4) 0.3435(3) 0.049(2) Uani 1 1 d .
H81A H 0.7538 0.0327 0.3699 0.074 Uiso 1 1 calc R
H81B H 0.6845 0.0679 0.3508 0.074 Uiso 1 1 calc R
H81C H 0.7688 0.0216 0.3043 0.074 Uiso 1 1 calc R
C82 C 0.8460(4) -0.1991(3) 0.1930(3) 0.0427(18) Uani 1 1 d .
H82A H 0.8901 -0.2144 0.1566 0.064 Uiso 1 1 calc R
H82B H 0.8229 -0.2299 0.1970 0.064 Uiso 1 1 calc R
H82C H 0.8620 -0.2012 0.2242 0.064 Uiso 1 1 calc R
C83 C 0.7433(3) -0.1061(3) 0.1371(2) 0.0260(13) Uani 1 1 d .
H83A H 0.7139 -0.0576 0.1326 0.039 Uiso 1 1 calc R
H83B H 0.7116 -0.1296 0.1467 0.039 Uiso 1 1 calc R
H83C H 0.7876 -0.1308 0.1015 0.039 Uiso 1 1 calc R
C84 C 0.8248(4) -0.0527(4) 0.1797(3) 0.0406(17) Uani 1 1 d .
H84A H 0.8706 -0.0744 0.1445 0.061 Uiso 1 1 calc R
H84B H 0.8388 -0.0496 0.2111 0.061 Uiso 1 1 calc R
H84C H 0.7912 -0.0055 0.1754 0.061 Uiso 1 1 calc R
C85 C 0.8100(5) 0.6097(4) 1.1551(3) 0.056(2) Uani 1 1 d .
H85A H 0.7749 0.6514 1.1840 0.084 Uiso 1 1 calc R
H85B H 0.8422 0.5729 1.1707 0.084 Uiso 1 1 calc R
H85C H 0.7812 0.5929 1.1437 0.084 Uiso 1 1 calc R
C86 C 0.8216(4) 0.6783(3) 1.0796(3) 0.0382(16) Uani 1 1 d .
C87 C 0.7436(4) 0.7140(3) 1.0957(3) 0.0309(14) Uani 1 1 d .
H87 H 0.7115 0.7025 1.1270 0.037 Uiso 1 1 calc R
C88 C 0.7129(3) 0.7659(3) 1.0664(2) 0.0279(13) Uani 1 1 d .
H88 H 0.6596 0.7903 1.0773 0.033 Uiso 1 1 calc R
C89 C 0.7614(3) 0.7824(3) 1.0201(2) 0.0217(12) Uani 1 1 d .
C90 C 0.8391(4) 0.7462(3) 1.0045(3) 0.0348(15) Uani 1 1 d .
H90 H 0.8717 0.7569 0.9730 0.042 Uiso 1 1 calc R
C91 C 0.8687(4) 0.6955(4) 1.0342(3) 0.0420(17) Uani 1 1 d .
H91 H 0.9219 0.6717 1.0238 0.050 Uiso 1 1 calc R
C92 C 0.6970(3) 0.7603(3) 0.8838(2) 0.0193(11) Uani 1 1 d .
C93 C 0.6174(3) 0.8046(3) 0.8886(2) 0.0277(13) Uani 1 1 d .
H93A H 0.5970 0.8520 0.9086 0.033 Uiso 1 1 calc R
H93B H 0.5852 0.7838 0.9116 0.033 Uiso 1 1 calc R
C94 C 0.6134(3) 0.8109(3) 0.8303(2) 0.0248(13) Uani 1 1 d .
H94A H 0.5596 0.8365 0.8356 0.030 Uiso 1 1 calc R
H94B H 0.6388 0.8384 0.8096 0.030 Uiso 1 1 calc R
C95 C 0.6507(3) 0.7398(3) 0.7952(3) 0.0299(14) Uani 1 1 d .
H95A H 0.6472 0.7456 0.7578 0.036 Uiso 1 1 calc R
H95B H 0.6247 0.7124 0.8149 0.036 Uiso 1 1 calc R
C96 C 0.7342(3) 0.7013(3) 0.7868(2) 0.0262(13) Uani 1 1 d .
H96A H 0.7601 0.7283 0.7660 0.031 Uiso 1 1 calc R
H96B H 0.7594 0.6548 0.7637 0.031 Uiso 1 1 calc R
C97 C 0.7416(3) 0.6917(3) 0.8443(2) 0.0183(11) Uani 1 1 d .
H97 H 0.7161 0.6628 0.8625 0.022 Uiso 1 1 calc R
C98 C 0.8239(3) 0.6488(3) 0.8387(2) 0.0205(12) Uani 1 1 d .
H98 H 0.8253 0.6549 0.8765 0.025 Uiso 1 1 calc R
C99 C 0.8767(3) 0.6717(3) 0.7953(2) 0.0220(12) Uani 1 1 d .
H99A H 0.8524 0.7235 0.8018 0.026 Uiso 1 1 calc R
H99B H 0.8826 0.6574 0.7571 0.026 Uiso 1 1 calc R
C100 C 0.9552(3) 0.6432(3) 0.7953(2) 0.0242(12) Uani 1 1 d .
H100 H 0.9754 0.5921 0.7983 0.029 Uiso 1 1 calc R
C101 C 0.9541(3) 0.6816(3) 0.8450(2) 0.0236(12) Uani 1 1 d .
H101 H 0.9129 0.6817 0.8803 0.028 Uiso 1 1 calc R
C102 C 0.9337(3) 0.7589(3) 0.8391(3) 0.0296(14) Uani 1 1 d .
H10C H 0.9369 0.7801 0.8701 0.044 Uiso 1 1 calc R
H10D H 0.8820 0.7841 0.8409 0.044 Uiso 1 1 calc R
H10E H 0.9692 0.7615 0.8025 0.044 Uiso 1 1 calc R
C103 C 1.0270(4) 0.6440(3) 0.8538(3) 0.0351(15) Uani 1 1 d .
C104 C 1.0881(4) 0.6564(4) 0.8247(4) 0.062(2) Uani 1 1 d .
H104 H 1.0854 0.6880 0.7977 0.075 Uiso 1 1 calc R
C105 C 1.1545(6) 0.6218(5) 0.8353(5) 0.096(4) Uani 1 1 d .
H105 H 1.1965 0.6299 0.8145 0.115 Uiso 1 1 calc R
C106 C 1.1595(6) 0.5775(5) 0.8743(5) 0.098(4) Uani 1 1 d .
H106 H 1.2040 0.5548 0.8815 0.117 Uiso 1 1 calc R
C107 C 1.0978(6) 0.5664(4) 0.9033(4) 0.075(3) Uani 1 1 d .
H107 H 1.1007 0.5356 0.9310 0.090 Uiso 1 1 calc R
C108 C 1.0306(5) 0.5985(4) 0.8938(3) 0.052(2) Uani 1 1 d .
H108 H 0.9893 0.5893 0.9141 0.062 Uiso 1 1 calc R
C109 C 0.9280(4) 0.5387(4) 0.6748(3) 0.0405(17) Uani 1 1 d .
H10F H 0.8969 0.5588 0.7150 0.061 Uiso 1 1 calc R
H10G H 0.9684 0.4915 0.6717 0.061 Uiso 1 1 calc R
H10H H 0.8962 0.5360 0.6571 0.061 Uiso 1 1 calc R
C110 C 0.8938(5) 0.6829(6) 0.6333(4) 0.085(3) Uani 1 1 d .
H11C H 0.8754 0.6757 0.6059 0.127 Uiso 1 1 calc R
H11D H 0.9150 0.7153 0.6207 0.127 Uiso 1 1 calc R
H11E H 0.8518 0.7026 0.6708 0.127 Uiso 1 1 calc R
C111 C 1.0403(5) 0.5441(5) 0.5639(3) 0.061(2) Uani 1 1 d .
H11F H 1.0812 0.5010 0.5670 0.091 Uiso 1 1 calc R
H11G H 1.0616 0.5728 0.5409 0.091 Uiso 1 1 calc R
H11H H 1.0138 0.5323 0.5457 0.091 Uiso 1 1 calc R
C112 C 0.9967(5) 0.7826(4) 0.6542(4) 0.064(2) Uani 1 1 d .
H11I H 0.9767 0.7954 0.6954 0.096 Uiso 1 1 calc R
H11J H 0.9577 0.7817 0.6441 0.096 Uiso 1 1 calc R
H11K H 1.0113 0.8171 0.6349 0.096 Uiso 1 1 calc R
C113 C 1.1220(9) 0.6693(7) 0.5502(4) 0.152(7) Uani 1 1 d .
H11L H 1.1562 0.6893 0.5318 0.228 Uiso 1 1 calc R
H11M H 1.0795 0.6893 0.5385 0.228 Uiso 1 1 calc R
H11N H 1.1496 0.6184 0.5390 0.228 Uiso 1 1 calc R
C114 C 1.1612(7) 0.6903(7) 0.6503(4) 0.111(5) Uani 1 1 d .
H11O H 1.2002 0.6419 0.6457 0.167 Uiso 1 1 calc R
H11P H 1.1387 0.7121 0.6900 0.167 Uiso 1 1 calc R
H11Q H 1.1841 0.7167 0.6254 0.167 Uiso 1 1 calc R
C115 C 1.2296(6) 0.4918(7) 0.5991(5) 0.124(5) Uani 1 1 d .
H11R H 1.2265 0.4721 0.5672 0.186 Uiso 1 1 calc R
H11S H 1.2779 0.4606 0.6017 0.186 Uiso 1 1 calc R
H11T H 1.2265 0.5380 0.5929 0.186 Uiso 1 1 calc R
C116 C 1.1830(7) 0.5006(7) 0.7232(6) 0.146(6) Uani 1 1 d .
H11U H 1.1414 0.5351 0.7561 0.218 Uiso 1 1 calc R
H11V H 1.2246 0.5126 0.7084 0.218 Uiso 1 1 calc R
H11W H 1.2011 0.4539 0.7346 0.218 Uiso 1 1 calc R
C117 C 1.1251(7) 0.4288(5) 0.6618(5) 0.112(4) Uani 1 1 d .
H11X H 1.0838 0.4326 0.6974 0.168 Uiso 1 1 calc R
H11Y H 1.1697 0.3833 0.6550 0.168 Uiso 1 1 calc R
H11Z H 1.1092 0.4329 0.6303 0.168 Uiso 1 1 calc R
C118 C 0.6295(4) 0.5761(4) 0.8893(4) 0.058(2) Uani 1 1 d .
H1AA H 0.6228 0.6232 0.8824 0.086 Uiso 1 1 calc R
H1BB H 0.6194 0.5723 0.9295 0.086 Uiso 1 1 calc R
H1CC H 0.5941 0.5675 0.8796 0.086 Uiso 1 1 calc R
C119 C 0.7464(5) 0.5136(5) 0.7666(3) 0.063(2) Uani 1 1 d .
H1DD H 0.7114 0.5027 0.7585 0.095 Uiso 1 1 calc R
H1EE H 0.7987 0.4795 0.7428 0.095 Uiso 1 1 calc R
H1FF H 0.7380 0.5608 0.7583 0.095 Uiso 1 1 calc R
C120 C 0.7388(4) 0.4204(3) 0.8597(3) 0.0458(18) Uani 1 1 d .
H12C H 0.7379 0.4147 0.8980 0.069 Uiso 1 1 calc R
H12D H 0.7867 0.3841 0.8318 0.069 Uiso 1 1 calc R
H12E H 0.6965 0.4162 0.8576 0.069 Uiso 1 1 calc R
C121 C 0.9573(4) 0.3769(3) 0.7586(3) 0.0474(19) Uani 1 1 d .
H12F H 0.9546 0.4130 0.7337 0.071 Uiso 1 1 calc R
H12G H 0.9207 0.3611 0.7606 0.071 Uiso 1 1 calc R
H12H H 1.0085 0.3372 0.7432 0.071 Uiso 1 1 calc R
C122 C 1.0143(4) 0.4299(4) 0.8282(4) 0.051(2) Uani 1 1 d .
H12I H 1.0087 0.4408 0.8668 0.077 Uiso 1 1 calc R
H12J H 1.0136 0.4693 0.8075 0.077 Uiso 1 1 calc R
H12K H 1.0626 0.3878 0.8084 0.077 Uiso 1 1 calc R
C123 C 0.9273(4) 0.3479(3) 0.8817(3) 0.051(2) Uani 1 1 d .
H12L H 0.9724 0.3024 0.8649 0.076 Uiso 1 1 calc R
H12M H 0.8820 0.3437 0.8875 0.076 Uiso 1 1 calc R
H12N H 0.9238 0.3634 0.9183 0.076 Uiso 1 1 calc R
C124 C 0.7456(5) 0.4873(4) 0.9956(3) 0.061(2) Uani 1 1 d .
H12O H 0.7880 0.4398 0.9814 0.091 Uiso 1 1 calc R
H12P H 0.7039 0.4912 0.9867 0.091 Uiso 1 1 calc R
H12Q H 0.7284 0.4970 1.0369 0.091 Uiso 1 1 calc R
C125 C 0.8534(5) 0.5469(4) 0.9812(3) 0.054(2) Uani 1 1 d .
H12R H 0.8724 0.5786 0.9614 0.081 Uiso 1 1 calc R
H12S H 0.8950 0.4988 0.9704 0.081 Uiso 1 1 calc R
H12T H 0.8329 0.5605 1.0223 0.081 Uiso 1 1 calc R
C126 C 0.6932(4) 0.6407(3) 0.9911(3) 0.0397(16) Uani 1 1 d .
H12U H 0.6726 0.6459 1.0327 0.060 Uiso 1 1 calc R
H12V H 0.6544 0.6457 0.9780 0.060 Uiso 1 1 calc R
H12W H 0.7088 0.6768 0.9784 0.060 Uiso 1 1 calc R
N1 N 0.4288(2) 0.8893(2) 0.09621(18) 0.0204(10) Uani 1 1 d .
H1D H 0.4417 0.9226 0.1021 0.024 Uiso 1 1 calc R
H1E H 0.4151 0.8985 0.0658 0.024 Uiso 1 1 calc R
N2 N 0.3658(2) 0.8960(2) 0.14468(17) 0.0174(9) Uani 1 1 d .
N3 N 0.5715(2) 0.0469(2) 0.09174(17) 0.0180(9) Uani 1 1 d .
H3A H 0.5232 0.0638 0.0937 0.022 Uiso 1 1 calc R
H3B H 0.5992 0.0015 0.0735 0.022 Uiso 1 1 calc R
N4 N 0.5685(2) 0.0470(2) 0.14772(17) 0.0183(9) Uani 1 1 d .
N5 N 0.6805(2) 0.8351(2) 0.95280(17) 0.0177(9) Uani 1 1 d .
H5A H 0.6403 0.8302 0.9787 0.021 Uiso 1 1 calc R
H5B H 0.6614 0.8725 0.9348 0.021 Uiso 1 1 calc R
N6 N 0.7287(2) 0.7736(2) 0.91184(18) 0.0180(9) Uani 1 1 d .
O1 O 0.4374(3) 0.5867(3) 0.0445(2) 0.0582(14) Uani 1 1 d .
O2 O 0.5543(2) 0.8165(2) 0.02504(16) 0.0314(10) Uani 1 1 d .
O3 O 0.5269(2) 0.7992(2) 0.12611(17) 0.0323(10) Uani 1 1 d .
O4 O 0.3079(2) 0.8279(2) 0.35304(15) 0.0270(9) Uani 1 1 d .
O5 O 0.16755(19) 0.90292(19) 0.26098(15) 0.0197(8) Uani 1 1 d .
O6 O 0.9161(3) -0.0061(3) 0.0429(2) 0.0559(15) Uani 1 1 d .
O7 O 0.6171(2) 0.0762(2) -0.00232(15) 0.0262(9) Uani 1 1 d .
O8 O 0.5641(2) 0.16520(19) 0.08111(16) 0.0268(9) Uani 1 1 d .
O9 O 0.4783(3) 0.2321(2) 0.32382(16) 0.0458(13) Uani 1 1 d .
O10 O 0.60397(19) 0.01167(18) 0.29657(14) 0.0177(8) Uani 1 1 d .
O11 O 0.8559(3) 0.6270(2) 1.1071(2) 0.0487(13) Uani 1 1 d .
O12 O 0.7816(2) 0.8642(2) 0.94704(16) 0.0284(9) Uani 1 1 d .
O13 O 0.6578(2) 0.9093(2) 1.03129(16) 0.0289(9) Uani 1 1 d .
O14 O 1.0049(2) 0.6527(2) 0.74340(16) 0.0290(9) Uani 1 1 d .
O15 O 0.8517(2) 0.57540(18) 0.82163(15) 0.0231(8) Uani 1 1 d .
S1 S 0.50421(8) 0.81171(8) 0.07938(6) 0.0239(3) Uani 1 1 d .
S2 S 0.60917(8) 0.09383(7) 0.05375(5) 0.0206(3) Uani 1 1 d .
S3 S 0.72139(8) 0.85308(7) 0.98695(6) 0.0230(3) Uani 1 1 d .
Si1 Si 0.24961(9) 0.85996(10) 0.42124(6) 0.0282(4) Uani 1 1 d .
Si2 Si 0.13255(11) 0.86194(13) 0.44730(8) 0.0463(5) Uani 1 1 d .
Si3 Si 0.23374(11) 0.97155(11) 0.44493(8) 0.0395(5) Uani 1 1 d .
Si4 Si 0.31450(12) 0.78311(13) 0.47221(8) 0.0506(6) Uani 1 1 d .
Si5 Si 0.11717(9) 0.90041(8) 0.22549(7) 0.0224(3) Uani 1 1 d .
Si6 Si 0.18458(10) 0.84885(9) 0.12869(7) 0.0261(4) Uani 1 1 d .
Si7 Si 0.06290(11) 0.82915(11) 0.27116(7) 0.0357(4) Uani 1 1 d .
Si8 Si 0.01811(12) 1.01284(10) 0.23424(12) 0.0594(7) Uani 1 1 d .
Si9 Si 0.42191(14) 0.25101(10) 0.39323(8) 0.0500(6) Uani 1 1 d .
Si10 Si 0.36073(13) 0.17671(13) 0.42775(9) 0.0542(6) Uani 1 1 d .
Si11 Si 0.32360(16) 0.36393(14) 0.39953(11) 0.0761(8) Uani 1 1 d .
Si12 Si 0.47821(15) 0.25226(14) 0.45260(10) 0.0606(6) Uani 1 1 d .
Si13 Si 0.67689(8) -0.06874(8) 0.28749(6) 0.0182(3) Uani 1 1 d .
Si14 Si 0.64172(9) -0.15890(9) 0.31058(7) 0.0263(4) Uani 1 1 d .
Si15 Si 0.72023(10) -0.05300(10) 0.35405(7) 0.0313(4) Uani 1 1 d .
Si16 Si 0.77504(8) -0.10673(8) 0.19518(6) 0.0215(3) Uani 1 1 d .
Si17 Si 1.04519(10) 0.61331(10) 0.67706(7) 0.0320(4) Uani 1 1 d .
Si18 Si 0.97064(15) 0.59529(14) 0.63788(10) 0.0591(6) Uani 1 1 d .
Si19 Si 1.08446(16) 0.69074(16) 0.63066(11) 0.0722(8) Uani 1 1 d .
Si20 Si 1.14906(16) 0.50074(15) 0.66709(13) 0.0775(8) Uani 1 1 d .
Si21 Si 0.82282(9) 0.52172(8) 0.86193(7) 0.0241(3) Uani 1 1 d .
Si22 Si 0.72952(11) 0.50940(10) 0.84400(8) 0.0362(4) Uani 1 1 d .
Si23 Si 0.93465(11) 0.41443(9) 0.83201(8) 0.0370(4) Uani 1 1 d .
Si24 Si 0.77726(11) 0.55198(9) 0.96088(7) 0.0343(4) Uani 1 1 d .

loop_
_atom_site_aniso_label
_atom_site_aniso_U_11
_atom_site_aniso_U_22
_atom_site_aniso_U_33
_atom_site_aniso_U_23
_atom_site_aniso_U_13
_atom_site_aniso_U_12
C1 0.061(6) 0.048(5) 0.089(7) -0.011(5) -0.021(5) -0.029(4)
C2 0.029(4) 0.025(3) 0.043(4) -0.005(3) -0.002(3) -0.009(3)
C3 0.038(4) 0.030(3) 0.030(3) 0.001(3) -0.016(3) -0.011(3)
C4 0.030(3) 0.028(3) 0.032(3) 0.013(3) -0.019(3) -0.011(3)
C5 0.016(3) 0.024(3) 0.015(3) -0.001(2) 0.003(2) -0.003(2)
C6 0.041(4) 0.032(4) 0.025(3) 0.007(3) -0.010(3) -0.007(3)
C7 0.084(6) 0.036(4) 0.038(4) 0.016(3) -0.019(4) -0.029(4)
C8 0.029(3) 0.017(3) 0.012(2) 0.002(2) -0.011(2) -0.013(2)
C9 0.031(3) 0.027(3) 0.021(3) 0.005(2) -0.009(3) -0.014(3)
C10 0.035(3) 0.023(3) 0.031(3) 0.009(3) -0.020(3) -0.018(3)
C11 0.032(3) 0.015(3) 0.031(3) 0.000(2) -0.012(3) -0.009(3)
C12 0.032(3) 0.023(3) 0.017(3) 0.004(2) -0.005(2) -0.013(3)
C13 0.027(3) 0.019(3) 0.014(3) 0.004(2) -0.011(2) -0.013(2)
C14 0.014(3) 0.016(3) 0.018(3) 0.001(2) -0.007(2) -0.006(2)
C15 0.019(3) 0.025(3) 0.015(3) 0.000(2) -0.006(2) -0.012(2)
C16 0.022(3) 0.024(3) 0.019(3) 0.006(2) -0.012(2) -0.010(2)
C17 0.023(3) 0.027(3) 0.014(3) 0.005(2) -0.010(2) -0.005(2)
C18 0.027(3) 0.047(4) 0.016(3) 0.003(3) -0.009(3) -0.009(3)
C19 0.036(4) 0.027(3) 0.030(3) 0.006(3) -0.017(3) -0.007(3)
C20 0.097(7) 0.058(5) 0.081(6) 0.028(5) -0.060(6) -0.052(5)
C21 0.184(12) 0.067(7) 0.146(11) 0.057(7) -0.132(10) -0.079(8)
C22 0.148(10) 0.063(7) 0.114(9) 0.040(6) -0.090(8) -0.065(7)
C23 0.116(8) 0.042(5) 0.062(6) 0.020(4) -0.052(6) -0.026(5)
C24 0.098(7) 0.040(5) 0.056(5) 0.023(4) -0.055(5) -0.027(5)
C25 0.119(8) 0.140(9) 0.033(4) 0.025(5) -0.028(5) -0.107(8)
C26 0.028(4) 0.124(8) 0.045(5) 0.016(5) -0.021(4) -0.024(5)
C27 0.047(5) 0.099(7) 0.028(4) 0.005(4) -0.006(3) -0.038(5)
C28 0.095(7) 0.044(5) 0.060(5) -0.009(4) -0.043(5) -0.021(5)
C29 0.061(5) 0.070(6) 0.031(4) -0.024(4) -0.003(4) -0.031(5)
C30 0.053(5) 0.093(7) 0.047(5) -0.002(5) -0.016(4) -0.039(5)
C31 0.059(6) 0.152(10) 0.020(4) 0.000(5) -0.025(4) -0.008(6)
C32 0.042(5) 0.102(7) 0.039(4) -0.004(5) -0.027(4) -0.005(5)
C33 0.099(7) 0.064(6) 0.051(5) 0.032(5) -0.027(5) -0.029(6)
C34 0.077(5) 0.066(5) 0.027(4) 0.013(3) -0.021(4) -0.058(5)
C35 0.061(5) 0.037(4) 0.035(4) -0.004(3) -0.003(4) -0.015(4)
C36 0.078(6) 0.097(7) 0.058(5) 0.016(5) -0.052(5) -0.056(6)
C37 0.086(6) 0.070(6) 0.054(5) 0.037(4) -0.043(5) -0.055(5)
C38 0.040(4) 0.039(4) 0.048(4) 0.001(3) -0.020(3) -0.024(3)
C39 0.070(6) 0.119(8) 0.037(4) -0.015(5) 0.002(4) -0.076(6)
C40 0.039(4) 0.044(5) 0.108(7) -0.001(4) -0.054(5) -0.008(4)
C41 0.055(6) 0.071(6) 0.177(11) -0.087(7) -0.068(7) 0.025(5)
C42 0.113(8) 0.050(5) 0.240(14) 0.080(7) -0.149(10) -0.055(6)
C43 0.065(6) 0.134(9) 0.084(7) 0.059(6) -0.059(5) -0.072(6)
C44 0.036(4) 0.060(5) 0.041(4) 0.031(4) -0.026(3) -0.033(4)
C45 0.028(3) 0.037(4) 0.039(4) 0.011(3) -0.014(3) -0.011(3)
C46 0.033(3) 0.018(3) 0.031(3) 0.007(2) -0.017(3) -0.011(3)
C47 0.029(3) 0.029(3) 0.017(3) 0.010(2) -0.013(2) -0.013(3)
C48 0.044(4) 0.042(4) 0.013(3) 0.005(3) -0.015(3) -0.021(3)
C49 0.049(4) 0.058(5) 0.028(3) 0.016(3) -0.025(3) -0.035(4)
C50 0.013(3) 0.021(3) 0.013(2) -0.001(2) -0.006(2) -0.004(2)
C51 0.028(3) 0.039(4) 0.017(3) 0.005(2) -0.011(2) -0.019(3)
C52 0.029(3) 0.063(5) 0.018(3) 0.001(3) -0.011(3) -0.025(3)
C53 0.030(3) 0.070(5) 0.022(3) 0.006(3) -0.012(3) -0.037(4)
C54 0.025(3) 0.042(4) 0.010(3) -0.001(2) -0.003(2) -0.019(3)
C55 0.014(3) 0.026(3) 0.013(3) 0.001(2) -0.007(2) -0.009(2)
C56 0.021(3) 0.024(3) 0.011(2) 0.002(2) -0.009(2) -0.009(2)
C57 0.030(3) 0.025(3) 0.011(3) 0.000(2) -0.010(2) -0.004(3)
C58 0.052(4) 0.021(3) 0.017(3) 0.000(2) -0.018(3) -0.010(3)
C59 0.069(5) 0.035(4) 0.025(3) 0.002(3) -0.023(3) -0.034(4)
C60 0.067(5) 0.034(4) 0.020(3) 0.005(3) -0.013(3) -0.025(4)
C61 0.102(7) 0.046(5) 0.051(5) 0.021(4) -0.043(5) -0.050(5)
C62 0.167(11) 0.066(6) 0.098(8) 0.023(6) -0.088(8) -0.084(7)
C63 0.221(17) 0.077(8) 0.138(12) 0.032(8) -0.109(12) -0.099(11)
C64 0.209(17) 0.161(15) 0.152(13) 0.058(11) -0.111(13) -0.156(15)
C65 0.133(11) 0.134(12) 0.137(11) 0.030(9) -0.063(9) -0.111(10)
C66 0.087(7) 0.072(7) 0.079(7) 0.010(5) -0.032(6) -0.056(6)
C67 0.066(5) 0.040(4) 0.031(4) 0.011(3) -0.013(4) -0.020(4)
C68 0.061(6) 0.117(9) 0.075(7) 0.007(6) -0.037(5) -0.040(6)
C69 0.092(8) 0.094(8) 0.055(6) -0.003(6) 0.005(6) -0.030(7)
C70 0.125(9) 0.061(6) 0.053(6) -0.008(5) -0.057(6) 0.018(6)
C71 0.073(7) 0.088(7) 0.057(6) 0.014(5) -0.026(5) 0.002(6)
C72 0.27(2) 0.039(6) 0.123(12) 0.011(7) -0.058(12) -0.023(9)
C73 0.075(7) 0.140(10) 0.047(6) -0.033(6) -0.028(5) -0.005(7)
C75 0.060(5) 0.076(6) 0.052(5) -0.001(4) -0.047(4) -0.009(5)
C76 0.056(4) 0.024(3) 0.047(4) 0.003(3) -0.026(4) -0.022(3)
C77 0.032(4) 0.046(4) 0.037(4) 0.014(3) -0.008(3) -0.022(3)
C78 0.052(5) 0.036(4) 0.045(4) 0.019(3) -0.025(4) -0.017(4)
C79 0.059(5) 0.069(5) 0.017(3) 0.006(3) -0.017(3) -0.037(4)
C80 0.045(5) 0.090(7) 0.055(5) 0.015(5) -0.038(4) -0.023(5)
C81 0.061(5) 0.084(6) 0.026(4) 0.002(4) -0.019(3) -0.051(5)
C82 0.027(4) 0.042(4) 0.033(4) 0.005(3) -0.011(3) 0.004(3)
C83 0.024(3) 0.033(3) 0.018(3) -0.006(2) -0.006(2) -0.012(3)
C84 0.051(4) 0.062(5) 0.029(4) 0.014(3) -0.019(3) -0.041(4)
C85 0.071(6) 0.042(4) 0.051(5) 0.012(4) -0.041(4) -0.011(4)
C86 0.042(4) 0.031(4) 0.039(4) 0.000(3) -0.030(3) -0.004(3)
C87 0.043(4) 0.028(3) 0.026(3) 0.004(3) -0.019(3) -0.016(3)
C88 0.033(3) 0.029(3) 0.024(3) -0.006(2) -0.018(3) -0.011(3)
C89 0.026(3) 0.022(3) 0.016(3) -0.005(2) -0.009(2) -0.009(2)
C90 0.033(4) 0.039(4) 0.026(3) -0.008(3) -0.012(3) -0.010(3)
C91 0.027(4) 0.047(4) 0.032(4) -0.003(3) -0.012(3) 0.000(3)
C92 0.025(3) 0.018(3) 0.016(3) 0.004(2) -0.010(2) -0.009(2)
C93 0.033(3) 0.029(3) 0.022(3) 0.001(2) -0.019(3) -0.009(3)
C94 0.019(3) 0.027(3) 0.021(3) -0.002(2) -0.009(2) -0.004(2)
C95 0.036(4) 0.027(3) 0.028(3) 0.002(3) -0.021(3) -0.009(3)
C96 0.028(3) 0.019(3) 0.030(3) -0.006(2) -0.016(3) -0.006(3)
C97 0.025(3) 0.018(3) 0.015(3) 0.004(2) -0.009(2) -0.011(2)
C98 0.023(3) 0.013(3) 0.026(3) -0.001(2) -0.013(2) -0.006(2)
C99 0.031(3) 0.016(3) 0.026(3) 0.003(2) -0.017(3) -0.011(2)
C100 0.031(3) 0.023(3) 0.024(3) 0.004(2) -0.013(3) -0.015(3)
C101 0.022(3) 0.028(3) 0.018(3) -0.001(2) -0.007(2) -0.010(3)
C102 0.028(3) 0.024(3) 0.036(4) 0.002(3) -0.018(3) -0.007(3)
C103 0.049(4) 0.027(3) 0.035(4) 0.005(3) -0.027(3) -0.014(3)
C104 0.057(5) 0.062(5) 0.106(7) 0.034(5) -0.059(5) -0.038(5)
C105 0.067(7) 0.077(7) 0.168(12) 0.016(8) -0.086(8) -0.020(6)
C106 0.099(9) 0.048(6) 0.154(12) -0.018(7) -0.108(9) 0.008(6)
C107 0.102(8) 0.045(5) 0.060(6) 0.003(4) -0.059(6) 0.002(5)
C108 0.081(6) 0.033(4) 0.040(4) 0.007(3) -0.038(4) -0.014(4)
C109 0.048(4) 0.041(4) 0.028(3) -0.006(3) -0.009(3) -0.022(3)
C110 0.067(6) 0.115(9) 0.067(6) 0.017(6) -0.039(5) -0.030(6)
C111 0.084(6) 0.089(7) 0.022(4) 0.002(4) -0.008(4) -0.060(6)
C112 0.064(6) 0.057(5) 0.068(6) 0.025(4) -0.014(5) -0.038(5)
C113 0.306(19) 0.176(12) 0.028(5) 0.005(6) 0.002(8) -0.211(14)
C114 0.171(12) 0.183(13) 0.075(7) 0.035(8) -0.059(8) -0.154(11)
C115 0.062(7) 0.140(11) 0.108(10) -0.057(8) -0.007(7) -0.013(7)
C116 0.098(9) 0.131(11) 0.141(12) -0.047(9) -0.084(9) 0.035(8)
C117 0.132(10) 0.049(6) 0.122(10) -0.005(6) -0.020(8) -0.040(7)
C118 0.038(4) 0.047(5) 0.093(7) 0.010(4) -0.023(4) -0.027(4)
C119 0.109(7) 0.076(6) 0.063(5) 0.031(5) -0.060(5) -0.072(6)
C120 0.056(5) 0.034(4) 0.051(5) 0.005(3) -0.020(4) -0.025(4)
C121 0.054(5) 0.020(3) 0.046(4) 0.000(3) -0.009(4) -0.008(3)
C122 0.038(4) 0.039(4) 0.078(6) 0.015(4) -0.030(4) -0.015(4)
C123 0.050(5) 0.027(4) 0.049(4) 0.014(3) -0.017(4) 0.001(3)
C124 0.099(7) 0.042(4) 0.029(4) 0.009(3) -0.006(4) -0.040(5)
C125 0.075(6) 0.054(5) 0.045(4) 0.003(4) -0.038(4) -0.028(4)
C126 0.048(4) 0.035(4) 0.029(4) -0.001(3) -0.011(3) -0.017(3)
N1 0.025(3) 0.030(3) 0.015(2) 0.0056(19) -0.012(2) -0.017(2)
N2 0.022(2) 0.028(3) 0.006(2) 0.0050(18) -0.0072(18) -0.014(2)
N3 0.018(2) 0.022(2) 0.012(2) 0.0022(18) -0.0127(18) -0.0034(19)
N4 0.021(2) 0.021(2) 0.010(2) -0.0038(17) -0.0096(18) -0.0036(19)
N5 0.021(2) 0.016(2) 0.014(2) -0.0002(17) -0.0074(19) -0.0066(19)
N6 0.022(2) 0.012(2) 0.018(2) 0.0026(18) -0.0082(19) -0.0058(19)
O1 0.071(4) 0.040(3) 0.068(4) 0.001(3) -0.026(3) -0.030(3)
O2 0.022(2) 0.050(3) 0.018(2) 0.0054(19) -0.0058(17) -0.015(2)
O3 0.026(2) 0.050(3) 0.024(2) 0.009(2) -0.0162(18) -0.015(2)
O4 0.025(2) 0.043(3) 0.0123(19) 0.0049(17) -0.0099(16) -0.0133(19)
O5 0.0168(19) 0.028(2) 0.0198(19) 0.0057(16) -0.0086(16) -0.0144(17)
O6 0.035(3) 0.086(4) 0.064(4) 0.036(3) -0.032(3) -0.035(3)
O7 0.028(2) 0.034(2) 0.0128(19) 0.0043(17) -0.0100(17) -0.0105(19)
O8 0.035(2) 0.019(2) 0.023(2) 0.0045(16) -0.0157(18) -0.0056(18)
O9 0.084(4) 0.018(2) 0.012(2) -0.0007(17) -0.013(2) -0.010(2)
O10 0.0216(19) 0.022(2) 0.0136(18) 0.0019(15) -0.0127(15) -0.0089(16)
O11 0.053(3) 0.044(3) 0.043(3) 0.012(2) -0.031(3) -0.009(2)
O12 0.032(2) 0.030(2) 0.022(2) -0.0029(17) -0.0071(18) -0.0163(19)
O13 0.033(2) 0.026(2) 0.017(2) -0.0066(17) -0.0072(18) -0.0076(19)
O14 0.035(2) 0.034(2) 0.021(2) 0.0020(18) -0.0100(18) -0.020(2)
O15 0.031(2) 0.0157(19) 0.022(2) -0.0004(16) -0.0125(17) -0.0091(17)
S1 0.0189(7) 0.0325(8) 0.0162(7) 0.0041(6) -0.0079(6) -0.0081(6)
S2 0.0255(7) 0.0216(7) 0.0119(6) 0.0029(5) -0.0102(6) -0.0068(6)
S3 0.0269(8) 0.0185(7) 0.0212(7) -0.0038(6) -0.0103(6) -0.0075(6)
Si1 0.0237(9) 0.0453(11) 0.0126(8) 0.0044(7) -0.0078(7) -0.0132(8)
Si2 0.0403(11) 0.0886(17) 0.0229(9) 0.0145(10) -0.0123(9) -0.0414(12)
Si3 0.0383(11) 0.0541(13) 0.0220(9) -0.0061(8) -0.0094(8) -0.0195(10)
Si4 0.0444(12) 0.0746(16) 0.0232(10) 0.0135(10) -0.0212(9) -0.0147(11)
Si5 0.0224(8) 0.0240(8) 0.0250(8) -0.0012(7) -0.0109(7) -0.0126(7)
Si6 0.0375(10) 0.0321(9) 0.0211(8) 0.0071(7) -0.0156(7) -0.0234(8)
Si7 0.0376(10) 0.0564(12) 0.0253(9) 0.0004(8) -0.0072(8) -0.0357(10)
Si8 0.0467(13) 0.0268(11) 0.117(2) -0.0123(12) -0.0598(14) -0.0028(9)
Si9 0.0789(16) 0.0273(10) 0.0182(9) -0.0031(8) -0.0203(10) -0.0034(10)
Si10 0.0556(14) 0.0579(14) 0.0398(12) 0.0039(10) -0.0159(11) -0.0216(12)
Si11 0.0796(19) 0.0603(17) 0.0486(15) 0.0042(12) -0.0184(14) -0.0069(14)
Si12 0.0761(17) 0.0686(16) 0.0403(13) -0.0012(11) -0.0230(12) -0.0360(14)
Si13 0.0188(8) 0.0233(8) 0.0159(7) 0.0039(6) -0.0111(6) -0.0092(7)
Si14 0.0287(9) 0.0244(9) 0.0279(9) 0.0092(7) -0.0128(7) -0.0134(7)
Si15 0.0329(10) 0.0516(12) 0.0211(8) 0.0094(8) -0.0194(8) -0.0227(9)
Si16 0.0175(8) 0.0291(9) 0.0187(8) 0.0054(6) -0.0097(6) -0.0097(7)
Si17 0.0238(9) 0.0356(10) 0.0253(9) -0.0056(7) -0.0043(7) -0.0084(8)
Si18 0.0687(16) 0.0680(16) 0.0422(13) 0.0038(11) -0.0199(12) -0.0350(14)
Si19 0.0788(19) 0.089(2) 0.0533(15) 0.0108(14) -0.0123(14) -0.0552(17)
Si20 0.0604(17) 0.0695(18) 0.0762(19) -0.0067(15) -0.0260(15) -0.0088(14)
Si21 0.0334(9) 0.0142(8) 0.0248(8) 0.0026(6) -0.0139(7) -0.0095(7)
Si22 0.0475(11) 0.0339(10) 0.0422(11) 0.0108(8) -0.0243(9) -0.0264(9)
Si23 0.0423(11) 0.0180(9) 0.0413(11) 0.0061(8) -0.0176(9) -0.0062(8)
Si24 0.0547(12) 0.0247(9) 0.0250(9) 0.0071(7) -0.0178(9) -0.0188(9)

loop_
_atom_type_symbol
_atom_type_description
_atom_type_scat_dispersion_real
_atom_type_scat_dispersion_imag
_atom_type_scat_source
Si Si 0.0817 0.0704 'International Tables Vol C Tables 4.2.6.8 and 6.1.1.4'
C C 0.0033 0.0016 'International Tables Vol C Tables 4.2.6.8 and 6.1.1.4'
S S 0.1246 0.1234 'International Tables Vol C Tables 4.2.6.8 and 6.1.1.4'
O O 0.0106 0.0060 'International Tables Vol C Tables 4.2.6.8 and 6.1.1.4'
N N 0.0061 0.0033 'International Tables Vol C Tables 4.2.6.8 and 6.1.1.4'
H H 0.0000 0.0000 'International Tables Vol C Tables 4.2.6.8 and 6.1.1.4'

loop_
_geom_angle_atom_site_label_1
_geom_angle_atom_site_label_2
_geom_angle_atom_site_label_3
_geom_angle
O1 C2 C3 125.5(7)
O1 C2 C7 114.0(6)
C3 C2 C7 120.6(6)
C2 C3 C4 119.7(6)
C3 C4 C5 120.0(6)
C6 C5 C4 120.3(6)
C6 C5 S1 120.1(5)
C4 C5 S1 119.5(4)
C5 C6 C7 118.4(6)
C2 C7 C6 121.0(6)
N2 C8 C13 118.8(4)
N2 C8 C9 126.8(5)
C13 C8 C9 114.4(4)
C8 C9 C10 112.5(4)
C11 C10 C9 111.4(5)
C12 C11 C10 111.2(5)
C11 C12 C13 111.7(4)
C14 C13 C8 114.6(4)
C14 C13 C12 114.5(4)
C8 C13 C12 110.4(4)
O5 C14 C13 110.8(4)
O5 C14 C15 107.3(4)
C13 C14 C15 113.1(4)
C14 C15 C16 116.5(4)
O4 C16 C15 110.2(4)
O4 C16 C17 107.1(4)
C15 C16 C17 112.3(4)
C18 C17 C19 113.9(5)
C18 C17 C16 111.6(5)
C19 C17 C16 110.1(5)
C20 C19 C24 117.5(7)
C20 C19 C17 119.0(6)
C24 C19 C17 123.5(6)
C19 C20 C21 120.4(8)
C22 C21 C20 122.1(9)
C21 C22 C23 118.0(9)
C22 C23 C24 121.3(8)
C23 C24 C19 120.5(8)
O6 C44 C49 124.9(6)
O6 C44 C45 115.5(7)
C49 C44 C45 119.6(6)
C46 C45 C44 120.2(6)
C45 C46 C47 120.2(6)
C46 C47 C48 119.1(5)
C46 C47 S2 121.0(4)
C48 C47 S2 119.9(5)
C49 C48 C47 120.8(6)
C48 C49 C44 120.1(6)
N4 C50 C51 127.3(5)
N4 C50 C55 118.4(5)
C51 C50 C55 114.3(4)
C50 C51 C52 111.2(5)
C53 C52 C51 112.6(5)
C54 C53 C52 111.0(5)
C53 C54 C55 111.1(5)
C50 C55 C56 116.1(4)
C50 C55 C54 109.9(4)
C56 C55 C54 113.6(4)
O10 C56 C55 110.3(4)
O10 C56 C57 108.1(4)
C55 C56 C57 112.5(4)
C58 C57 C56 117.2(5)
O9 C58 C57 108.2(5)
O9 C58 C59 107.0(5)
C57 C58 C59 113.0(5)
C61 C59 C58 112.1(5)
C61 C59 C60 112.6(6)
C58 C59 C60 111.7(6)
C62 C61 C66 117.6(8)
C62 C61 C59 123.3(9)
C66 C61 C59 119.1(7)
C61 C62 C63 121.7(11)
C62 C63 C64 119.2(11)
C65 C64 C63 120.1(12)
C64 C65 C66 119.4(13)
C61 C66 C65 122.0(10)
O11 C86 C91 116.6(6)
O11 C86 C87 123.3(6)
C91 C86 C87 120.0(6)
C88 C87 C86 120.2(6)
C87 C88 C89 119.2(6)
C90 C89 C88 120.0(6)
C90 C89 S3 121.0(5)
C88 C89 S3 118.8(4)
C91 C90 C89 120.3(6)
C90 C91 C86 120.4(6)
N6 C92 C93 126.4(5)
N6 C92 C97 117.9(5)
C93 C92 C97 115.6(5)
C92 C93 C94 112.0(5)
C95 C94 C93 111.9(5)
C94 C95 C96 108.5(5)
C95 C96 C97 111.3(5)
C92 C97 C96 111.6(4)
C92 C97 C98 114.2(4)
C96 C97 C98 113.8(4)
O15 C98 C99 107.8(4)
O15 C98 C97 110.4(4)
C99 C98 C97 112.3(4)
C98 C99 C100 115.9(4)
O14 C100 C99 109.6(4)
O14 C100 C101 107.5(4)
C99 C100 C101 112.0(5)
C103 C101 C102 111.2(5)
C103 C101 C100 112.6(5)
C102 C101 C100 112.5(5)
C108 C103 C104 120.0(7)
C108 C103 C101 118.5(6)
C104 C103 C101 121.4(6)
C103 C104 C105 119.9(9)
C106 C105 C104 121.3(11)
C105 C106 C107 117.9(9)
C106 C107 C108 123.1(9)
C103 C108 C107 117.6(9)
N2 N1 S1 114.8(3)
C8 N2 N1 115.4(4)
N4 N3 S2 114.0(3)
C50 N4 N3 115.6(4)
N6 N5 S3 114.4(3)
C92 N6 N5 114.6(4)
C2 O1 C1 117.6(6)
C16 O4 Si1 131.7(3)
C14 O5 Si5 125.2(3)
C44 O6 C43 118.2(6)
C58 O9 Si9 129.6(4)
C56 O10 Si13 125.2(3)
C86 O11 C85 118.7(6)
C100 O14 Si17 132.5(4)
C98 O15 Si21 126.0(3)
O3 S1 O2 119.9(2)
O3 S1 N1 108.0(2)
O2 S1 N1 102.6(2)
O3 S1 C5 108.1(3)
O2 S1 C5 108.3(3)
N1 S1 C5 109.6(2)
O8 S2 O7 119.9(2)
O8 S2 N3 108.6(2)
O7 S2 N3 103.1(2)
O8 S2 C47 108.0(3)
O7 S2 C47 107.9(2)
N3 S2 C47 108.9(2)
O12 S3 O13 120.3(2)
O12 S3 N5 108.8(2)
O13 S3 N5 102.3(2)
O12 S3 C89 107.5(3)
O13 S3 C89 107.4(2)
N5 S3 C89 110.4(2)
O4 Si1 Si2 113.99(16)
O4 Si1 Si4 104.37(16)
Si2 Si1 Si4 108.80(10)
O4 Si1 Si3 110.87(17)
Si2 Si1 Si3 111.08(10)
Si4 Si1 Si3 107.28(10)
C25 Si2 C26 111.6(4)
C25 Si2 C27 107.7(4)
C26 Si2 C27 109.3(4)
C25 Si2 Si1 110.9(3)
C26 Si2 Si1 110.2(3)
C27 Si2 Si1 107.0(3)
C29 Si3 C28 107.0(4)
C29 Si3 C30 108.0(4)
C28 Si3 C30 106.7(4)
C29 Si3 Si1 110.4(3)
C28 Si3 Si1 114.9(3)
C30 Si3 Si1 109.5(3)
C33 Si4 C32 107.3(5)
C33 Si4 C31 105.4(5)
C32 Si4 C31 111.3(4)
C33 Si4 Si1 113.7(3)
C32 Si4 Si1 108.0(3)
C31 Si4 Si1 111.1(3)
O5 Si5 Si8 110.53(15)
O5 Si5 Si7 105.56(15)
Si8 Si5 Si7 107.97(10)
O5 Si5 Si6 117.54(15)
Si8 Si5 Si6 109.60(10)
Si7 Si5 Si6 105.04(8)
C35 Si6 C34 106.5(4)
C35 Si6 C36 107.6(4)
C34 Si6 C36 106.9(4)
C35 Si6 Si5 112.8(2)
C34 Si6 Si5 116.1(2)
C36 Si6 Si5 106.6(3)
C39 Si7 C37 108.0(4)
C39 Si7 C38 109.3(3)
C37 Si7 C38 107.5(3)
C39 Si7 Si5 111.9(3)
C37 Si7 Si5 109.6(2)
C38 Si7 Si5 110.4(2)
C42 Si8 C41 112.2(5)
C42 Si8 C40 106.8(4)
C41 Si8 C40 106.2(4)
C42 Si8 Si5 114.2(3)
C41 Si8 Si5 108.7(3)
C40 Si8 Si5 108.4(2)
O9 Si9 Si12 114.9(2)
O9 Si9 Si11 102.22(18)
Si12 Si9 Si11 110.84(13)
O9 Si9 Si10 115.1(2)
Si12 Si9 Si10 107.33(11)
Si11 Si9 Si10 105.99(14)
C69 Si10 C68 107.2(5)
C69 Si10 C67 106.5(4)
C68 Si10 C67 113.8(4)
C69 Si10 Si9 109.8(4)
C68 Si10 Si9 111.8(3)
C67 Si10 Si9 107.6(3)
C70 Si11 C71 115.1(5)
C70 Si11 C72 106.9(6)
C71 Si11 C72 107.7(6)
C70 Si11 Si9 108.5(3)
C71 Si11 Si9 114.0(3)
C72 Si11 Si9 103.8(4)
C73 Si12 C74 111.9(5)
C73 Si12 C75 105.2(4)
C74 Si12 C75 107.9(4)
C73 Si12 Si9 110.1(3)
C74 Si12 Si9 109.8(3)
C75 Si12 Si9 111.9(2)
O10 Si13 Si15 101.43(14)
O10 Si13 Si16 114.80(14)
Si15 Si13 Si16 110.64(8)
O10 Si13 Si14 114.54(14)
Si15 Si13 Si14 108.29(8)
Si16 Si13 Si14 106.94(8)
C77 Si14 C76 109.6(3)
C77 Si14 C78 106.7(3)
C76 Si14 C78 105.4(3)
C77 Si14 Si13 111.6(2)
C76 Si14 Si13 114.6(2)
C78 Si14 Si13 108.5(2)
C80 Si15 C81 108.5(4)
C80 Si15 C79 109.4(4)
C81 Si15 C79 109.1(3)
C80 Si15 Si13 112.3(3)
C81 Si15 Si13 108.6(2)
C79 Si15 Si13 108.9(2)
C84 Si16 C83 108.2(3)
C84 Si16 C82 107.5(3)
C83 Si16 C82 107.9(3)
C84 Si16 Si13 110.9(2)
C83 Si16 Si13 114.40(19)
C82 Si16 Si13 107.7(2)
O14 Si17 Si19 99.71(17)
O14 Si17 Si18 119.12(17)
Si19 Si17 Si18 109.81(12)
O14 Si17 Si20 109.41(18)
Si19 Si17 Si20 112.33(13)
Si18 Si17 Si20 106.51(12)
C109 Si18 C111 105.2(3)
C109 Si18 C110 110.3(4)
C111 Si18 C110 110.7(4)
C109 Si18 Si17 115.1(2)
C111 Si18 Si17 104.8(3)
C110 Si18 Si17 110.5(3)
C113 Si19 C114 109.5(6)
C113 Si19 C112 107.7(6)
C114 Si19 C112 110.5(5)
C113 Si19 Si17 112.0(3)
C114 Si19 Si17 110.0(4)
C112 Si19 Si17 107.2(3)
C116 Si20 C117 116.0(7)
C116 Si20 C115 104.2(6)
C117 Si20 C115 109.1(6)
C116 Si20 Si17 109.3(4)
C117 Si20 Si17 111.2(4)
C115 Si20 Si17 106.3(4)
O15 Si21 Si23 102.21(15)
O15 Si21 Si24 115.55(15)
Si23 Si21 Si24 108.94(9)
O15 Si21 Si22 112.89(15)
Si23 Si21 Si22 109.48(9)
Si24 Si21 Si22 107.55(10)
C118 Si22 C120 107.3(3)
C118 Si22 C119 109.1(4)
C120 Si22 C119 108.4(3)
C118 Si22 Si21 114.2(3)
C120 Si22 Si21 107.6(2)
C119 Si22 Si21 110.0(3)
C122 Si23 C121 108.0(4)
C122 Si23 C123 109.0(4)
C121 Si23 C123 108.8(3)
C122 Si23 Si21 109.0(2)
C121 Si23 Si21 109.6(2)
C123 Si23 Si21 112.4(2)
C125 Si24 C124 108.9(4)
C125 Si24 C126 108.5(3)
C124 Si24 C126 106.3(3)
C125 Si24 Si21 111.0(3)
C124 Si24 Si21 107.2(2)
C126 Si24 Si21 114.7(2)

loop_
_geom_bond_atom_site_label_1
_geom_bond_atom_site_label_2
_geom_bond_distance
C1 O1 1.446(10)
C2 O1 1.354(8)
C2 C3 1.358(9)
C2 C7 1.383(10)
C3 C4 1.394(9)
C4 C5 1.398(8)
C5 C6 1.384(8)
C5 S1 1.750(6)
C6 C7 1.395(10)
C8 N2 1.263(6)
C8 C13 1.519(7)
C8 C9 1.526(7)
C9 C10 1.532(8)
C10 C11 1.517(8)
C11 C12 1.513(7)
C12 C13 1.548(7)
C13 C14 1.509(7)
C14 O5 1.452(6)
C14 C15 1.529(7)
C15 C16 1.529(7)
C16 O4 1.432(6)
C16 C17 1.534(7)
C17 C18 1.527(8)
C17 C19 1.532(8)
C19 C20 1.354(10)
C19 C24 1.397(9)
C20 C21 1.377(11)
C21 C22 1.345(12)
C22 C23 1.357(12)
C23 C24 1.365(11)
C25 Si2 1.835(9)
C26 Si2 1.884(8)
C27 Si2 1.886(7)
C28 Si3 1.881(8)
C29 Si3 1.875(7)
C30 Si3 1.885(8)
C31 Si4 1.889(8)
C32 Si4 1.868(8)
C33 Si4 1.832(9)
C34 Si6 1.868(6)
C35 Si6 1.841(7)
C36 Si6 1.882(7)
C37 Si7 1.873(8)
C38 Si7 1.875(6)
C39 Si7 1.854(7)
C40 Si8 1.910(7)
C41 Si8 1.893(9)
C42 Si8 1.869(10)
C43 O6 1.417(10)
C44 O6 1.365(7)
C44 C49 1.376(10)
C44 C45 1.384(9)
C45 C46 1.370(8)
C46 C47 1.381(8)
C47 C48 1.384(8)
C47 S2 1.748(6)
C48 C49 1.361(9)
C50 N4 1.271(7)
C50 C51 1.497(7)
C50 C55 1.505(7)
C51 C52 1.532(8)
C52 C53 1.506(8)
C53 C54 1.499(8)
C54 C55 1.553(7)
C55 C56 1.537(7)
C56 O10 1.431(6)
C56 C57 1.539(7)
C57 C58 1.520(8)
C58 O9 1.444(7)
C58 C59 1.525(9)
C59 C61 1.516(10)
C59 C60 1.536(9)
C61 C62 1.360(11)
C61 C66 1.391(12)
C62 C63 1.385(14)
C63 C64 1.409(18)
C64 C65 1.344(18)
C65 C66 1.393(13)
C67 Si10 1.909(7)
C68 Si10 1.874(9)
C69 Si10 1.869(9)
C70 Si11 1.777(8)
C71 Si11 1.826(9)
C72 Si11 2.040(16)
C73 Si12 1.850(9)
C74 Si12 1.964(10)
C75 Si12 1.982(8)
C76 Si14 1.876(6)
C77 Si14 1.860(6)
C78 Si14 1.881(6)
C79 Si15 1.876(6)
C80 Si15 1.860(7)
C81 Si15 1.863(7)
C82 Si16 1.877(6)
C83 Si16 1.865(6)
C84 Si16 1.857(6)
C85 O11 1.415(9)
C86 O11 1.364(7)
C86 C91 1.390(10)
C86 C87 1.391(9)
C87 C88 1.375(8)
C88 C89 1.410(8)
C89 C90 1.386(8)
C89 S3 1.748(6)
C90 C91 1.361(9)
C92 N6 1.284(6)
C92 C93 1.503(7)
C92 C97 1.509(7)
C93 C94 1.531(7)
C94 C95 1.515(8)
C95 C96 1.538(8)
C96 C97 1.540(7)
C97 C98 1.541(7)
C98 O15 1.444(6)
C98 C99 1.509(7)
C99 C100 1.522(8)
C100 O14 1.435(6)
C100 C101 1.545(7)
C101 C103 1.515(8)
C101 C102 1.540(8)
C103 C108 1.387(9)
C103 C104 1.387(10)
C104 C105 1.414(11)
C105 C106 1.354(15)
C106 C107 1.382(15)
C107 C108 1.412(12)
C109 Si18 1.869(7)
C110 Si18 1.910(10)
C111 Si18 1.907(7)
C112 Si19 1.937(9)
C113 Si19 1.906(9)
C114 Si19 1.906(10)
C115 Si20 1.881(11)
C116 Si20 1.851(11)
C117 Si20 1.875(10)
C118 Si22 1.882(8)
C119 Si22 1.888(8)
C120 Si22 1.883(7)
C121 Si23 1.886(7)
C122 Si23 1.865(7)
C123 Si23 1.897(7)
C124 Si24 1.871(7)
C125 Si24 1.866(7)
C126 Si24 1.873(7)
N1 N2 1.406(6)
N1 S1 1.650(5)
N3 N4 1.416(5)
N3 S2 1.640(5)
N5 N6 1.420(6)
N5 S3 1.626(4)
O2 S1 1.438(4)
O3 S1 1.434(4)
O4 Si1 1.671(4)
O5 Si5 1.685(4)
O7 S2 1.437(4)
O8 S2 1.434(4)
O9 Si9 1.674(4)
O10 Si13 1.687(4)
O12 S3 1.430(4)
O13 S3 1.450(4)
O14 Si17 1.655(4)
O15 Si21 1.690(4)
Si1 Si2 2.338(3)
Si1 Si4 2.352(3)
Si1 Si3 2.358(3)
Si5 Si8 2.352(3)
Si5 Si7 2.354(2)
Si5 Si6 2.369(2)
Si9 Si12 2.295(3)
Si9 Si11 2.366(3)
Si9 Si10 2.451(3)
Si13 Si15 2.345(2)
Si13 Si16 2.365(2)
Si13 Si14 2.371(2)
Si17 Si19 2.295(3)
Si17 Si18 2.369(3)
Si17 Si20 2.392(3)
Si21 Si23 2.348(2)
Si21 Si24 2.356(2)
Si21 Si22 2.358(3)

loop_
_geom_torsion_atom_site_label_1
_geom_torsion_atom_site_label_2
_geom_torsion_atom_site_label_3
_geom_torsion_atom_site_label_4
_geom_torsion
O1 C2 C3 C4 -179.7(6)
C7 C2 C3 C4 -1.3(10)
C2 C3 C4 C5 0.9(9)
C3 C4 C5 C6 0.0(9)
C3 C4 C5 S1 176.5(5)
C4 C5 C6 C7 -0.5(9)
S1 C5 C6 C7 -177.0(5)
O1 C2 C7 C6 179.3(6)
C3 C2 C7 C6 0.7(11)
C5 C6 C7 C2 0.1(11)
N2 C8 C9 C10 -133.4(5)
C13 C8 C9 C10 49.4(6)
C8 C9 C10 C11 -51.3(6)
C9 C10 C11 C12 56.2(6)
C10 C11 C12 C13 -58.3(6)
N2 C8 C13 C14 1.4(7)
C9 C8 C13 C14 178.8(4)
N2 C8 C13 C12 132.5(5)
C9 C8 C13 C12 -50.1(6)
C11 C12 C13 C14 -174.6(5)
C11 C12 C13 C8 54.3(6)
C8 C13 C14 O5 -154.2(4)
C12 C13 C14 O5 76.8(5)
C8 C13 C14 C15 85.3(5)
C12 C13 C14 C15 -43.8(6)
O5 C14 C15 C16 69.5(5)
C13 C14 C15 C16 -168.0(4)
C14 C15 C16 O4 -170.4(4)
C14 C15 C16 C17 70.3(6)
O4 C16 C17 C18 -45.5(6)
C15 C16 C17 C18 75.5(6)
O4 C16 C17 C19 81.9(5)
C15 C16 C17 C19 -157.0(5)
C18 C17 C19 C20 -139.3(7)
C16 C17 C19 C20 94.5(7)
C18 C17 C19 C24 42.1(9)
C16 C17 C19 C24 -84.0(8)
C24 C19 C20 C21 3.8(14)
C17 C19 C20 C21 -174.8(9)
C19 C20 C21 C22 -5.3(19)
C20 C21 C22 C23 5(2)
C21 C22 C23 C24 -4.2(18)
C22 C23 C24 C19 2.9(15)
C20 C19 C24 C23 -2.7(12)
C17 C19 C24 C23 175.9(8)
O6 C44 C45 C46 -180.0(5)
C49 C44 C45 C46 1.6(9)
C44 C45 C46 C47 -1.0(9)
C45 C46 C47 C48 0.2(8)
C45 C46 C47 S2 178.6(5)
C46 C47 C48 C49 0.0(9)
S2 C47 C48 C49 -178.4(5)
C47 C48 C49 C44 0.6(9)
O6 C44 C49 C48 -179.7(6)
C45 C44 C49 C48 -1.4(9)
N4 C50 C51 C52 -130.2(6)
C55 C50 C51 C52 51.4(6)
C50 C51 C52 C53 -51.6(7)
C51 C52 C53 C54 55.3(8)
C52 C53 C54 C55 -57.0(7)
N4 C50 C55 C56 -2.5(7)
C51 C50 C55 C56 176.0(4)
N4 C50 C55 C54 128.3(5)
C51 C50 C55 C54 -53.2(6)
C53 C54 C55 C50 55.4(6)
C53 C54 C55 C56 -172.5(5)
C50 C55 C56 O10 -156.5(4)
C54 C55 C56 O10 74.5(5)
C50 C55 C56 C57 82.7(5)
C54 C55 C56 C57 -46.3(6)
O10 C56 C57 C58 63.6(6)
C55 C56 C57 C58 -174.3(4)
C56 C57 C58 O9 -168.1(4)
C56 C57 C58 C59 73.6(7)
O9 C58 C59 C61 73.6(7)
C57 C58 C59 C61 -167.4(6)
O9 C58 C59 C60 -53.8(6)
C57 C58 C59 C60 65.1(7)
C58 C59 C61 C62 -94.6(9)
C60 C59 C61 C62 32.4(11)
C58 C59 C61 C66 86.5(9)
C60 C59 C61 C66 -146.5(7)
C66 C61 C62 C63 -1.2(15)
C59 C61 C62 C63 179.9(10)
C61 C62 C63 C64 0(2)
C62 C63 C64 C65 0(2)
C63 C64 C65 C66 0(2)
C62 C61 C66 C65 1.7(15)
C59 C61 C66 C65 -179.3(9)
C64 C65 C66 C61 -1.3(18)
O11 C86 C87 C88 179.1(6)
C91 C86 C87 C88 0.6(9)
C86 C87 C88 C89 -0.1(8)
C87 C88 C89 C90 0.2(8)
C87 C88 C89 S3 -174.8(4)
C88 C89 C90 C91 -0.9(9)
S3 C89 C90 C91 174.0(5)
C89 C90 C91 C86 1.4(10)
O11 C86 C91 C90 -179.9(6)
C87 C86 C91 C90 -1.3(10)
N6 C92 C93 C94 136.6(6)
C97 C92 C93 C94 -46.9(7)
C92 C93 C94 C95 53.4(7)
C93 C94 C95 C96 -59.6(6)
C94 C95 C96 C97 59.4(6)
N6 C92 C97 C96 -136.2(5)
C93 C92 C97 C96 47.0(6)
N6 C92 C97 C98 -5.4(7)
C93 C92 C97 C98 177.8(5)
C95 C96 C97 C92 -53.0(6)
C95 C96 C97 C98 176.0(5)
C92 C97 C98 O15 155.7(4)
C96 C97 C98 O15 -74.6(6)
C92 C97 C98 C99 -84.1(5)
C96 C97 C98 C99 45.7(6)
O15 C98 C99 C100 -70.3(6)
C97 C98 C99 C100 168.0(4)
C98 C99 C100 O14 164.2(4)
C98 C99 C100 C101 -76.7(6)
O14 C100 C101 C103 -72.7(6)
C99 C100 C101 C103 167.0(5)
O14 C100 C101 C102 53.9(6)
C99 C100 C101 C102 -66.4(6)
C102 C101 C103 C108 137.8(6)
C100 C101 C103 C108 -94.9(7)
C102 C101 C103 C104 -39.5(8)
C100 C101 C103 C104 87.8(8)
C108 C103 C104 C105 0.9(12)
C101 C103 C104 C105 178.1(8)
C103 C104 C105 C106 -1.3(15)
C104 C105 C106 C107 0.6(16)
C105 C106 C107 C108 0.5(15)
C104 C103 C108 C107 0.2(10)
C101 C103 C108 C107 -177.2(6)
C106 C107 C108 C103 -0.9(12)
C13 C8 N2 N1 174.5(4)
C9 C8 N2 N1 -2.6(7)
S1 N1 N2 C8 179.2(4)
C51 C50 N4 N3 -2.4(8)
C55 C50 N4 N3 175.9(4)
S2 N3 N4 C50 -173.7(4)
C93 C92 N6 N5 3.2(8)
C97 C92 N6 N5 -173.2(4)
S3 N5 N6 C92 -178.4(4)
C3 C2 O1 C1 -2.5(10)
C7 C2 O1 C1 179.0(6)
C15 C16 O4 Si1 80.5(6)
C17 C16 O4 Si1 -157.0(4)
C13 C14 O5 Si5 64.2(5)
C15 C14 O5 Si5 -171.9(3)
C49 C44 O6 C43 -2.3(9)
C45 C44 O6 C43 179.4(6)
C57 C58 O9 Si9 82.0(6)
C59 C58 O9 Si9 -155.9(5)
C55 C56 O10 Si13 64.3(5)
C57 C56 O10 Si13 -172.3(3)
C91 C86 O11 C85 177.4(6)
C87 C86 O11 C85 -1.1(9)
C99 C100 O14 Si17 -72.8(6)
C101 C100 O14 Si17 165.3(4)
C99 C98 O15 Si21 167.6(3)
C97 C98 O15 Si21 -69.5(5)
N2 N1 S1 O3 -60.7(4)
N2 N1 S1 O2 171.7(3)
N2 N1 S1 C5 56.9(4)
C6 C5 S1 O3 4.2(5)
C4 C5 S1 O3 -172.3(4)
C6 C5 S1 O2 135.5(5)
C4 C5 S1 O2 -41.0(5)
C6 C5 S1 N1 -113.3(5)
C4 C5 S1 N1 70.2(5)
N4 N3 S2 O8 -60.8(4)
N4 N3 S2 O7 170.9(3)
N4 N3 S2 C47 56.5(4)
C46 C47 S2 O8 -165.8(4)
C48 C47 S2 O8 12.6(5)
C46 C47 S2 O7 -34.9(5)
C48 C47 S2 O7 143.5(4)
C46 C47 S2 N3 76.4(5)
C48 C47 S2 N3 -105.2(5)
N6 N5 S3 O12 61.2(4)
N6 N5 S3 O13 -170.5(3)
N6 N5 S3 C89 -56.5(4)
C90 C89 S3 O12 -2.5(5)
C88 C89 S3 O12 172.5(4)
C90 C89 S3 O13 -133.3(5)
C88 C89 S3 O13 41.7(5)
C90 C89 S3 N5 115.9(5)
C88 C89 S3 N5 -69.1(5)
C16 O4 Si1 Si2 24.3(5)
C16 O4 Si1 Si4 142.9(4)
C16 O4 Si1 Si3 -101.9(5)
O4 Si1 Si2 C25 45.5(4)
Si4 Si1 Si2 C25 -70.5(3)
Si3 Si1 Si2 C25 171.6(3)
O4 Si1 Si2 C26 -78.6(4)
Si4 Si1 Si2 C26 165.4(3)
Si3 Si1 Si2 C26 47.6(3)
O4 Si1 Si2 C27 162.7(3)
Si4 Si1 Si2 C27 46.7(3)
Si3 Si1 Si2 C27 -71.2(3)
O4 Si1 Si3 C29 178.0(3)
Si2 Si1 Si3 C29 50.2(3)
Si4 Si1 Si3 C29 -68.6(3)
O4 Si1 Si3 C28 56.9(4)
Si2 Si1 Si3 C28 -70.9(3)
Si4 Si1 Si3 C28 170.3(3)
O4 Si1 Si3 C30 -63.1(3)
Si2 Si1 Si3 C30 169.0(3)
Si4 Si1 Si3 C30 50.2(3)
O4 Si1 Si4 C33 -81.8(4)
Si2 Si1 Si4 C33 40.2(4)
Si3 Si1 Si4 C33 160.5(3)
O4 Si1 Si4 C32 37.1(4)
Si2 Si1 Si4 C32 159.2(3)
Si3 Si1 Si4 C32 -80.6(3)
O4 Si1 Si4 C31 159.5(4)
Si2 Si1 Si4 C31 -78.5(4)
Si3 Si1 Si4 C31 41.8(4)
C14 O5 Si5 Si8 -102.5(4)
C14 O5 Si5 Si7 141.0(3)
C14 O5 Si5 Si6 24.3(4)
O5 Si5 Si6 C35 75.0(3)
Si8 Si5 Si6 C35 -157.7(3)
Si7 Si5 Si6 C35 -42.0(3)
O5 Si5 Si6 C34 -48.2(3)
Si8 Si5 Si6 C34 79.0(3)
Si7 Si5 Si6 C34 -165.2(3)
O5 Si5 Si6 C36 -167.1(3)
Si8 Si5 Si6 C36 -39.9(3)
Si7 Si5 Si6 C36 75.9(3)
O5 Si5 Si7 C39 67.9(4)
Si8 Si5 Si7 C39 -50.3(3)
Si6 Si5 Si7 C39 -167.2(3)
O5 Si5 Si7 C37 -51.9(3)
Si8 Si5 Si7 C37 -170.1(3)
Si6 Si5 Si7 C37 73.0(3)
O5 Si5 Si7 C38 -170.1(3)
Si8 Si5 Si7 C38 71.7(3)
Si6 Si5 Si7 C38 -45.2(3)
O5 Si5 Si8 C42 91.1(4)
Si7 Si5 Si8 C42 -153.9(3)
Si6 Si5 Si8 C42 -40.0(3)
O5 Si5 Si8 C41 -35.0(4)
Si7 Si5 Si8 C41 80.0(4)
Si6 Si5 Si8 C41 -166.1(4)
O5 Si5 Si8 C40 -150.1(3)
Si7 Si5 Si8 C40 -35.1(3)
Si6 Si5 Si8 C40 78.8(3)
C58 O9 Si9 Si12 66.5(6)
C58 O9 Si9 Si11 -173.3(5)
C58 O9 Si9 Si10 -59.0(6)
O9 Si9 Si10 C69 -174.0(4)
Si12 Si9 Si10 C69 56.6(4)
Si11 Si9 Si10 C69 -61.9(4)
O9 Si9 Si10 C68 -55.2(4)
Si12 Si9 Si10 C68 175.4(3)
Si11 Si9 Si10 C68 57.0(4)
O9 Si9 Si10 C67 70.4(3)
Si12 Si9 Si10 C67 -58.9(3)
Si11 Si9 Si10 C67 -177.4(2)
O9 Si9 Si11 C70 32.3(5)
Si12 Si9 Si11 C70 155.3(5)
Si10 Si9 Si11 C70 -88.6(5)
O9 Si9 Si11 C71 162.0(5)
Si12 Si9 Si11 C71 -75.0(5)
Si10 Si9 Si11 C71 41.1(4)
O9 Si9 Si11 C72 -81.1(5)
Si12 Si9 Si11 C72 41.9(4)
Si10 Si9 Si11 C72 158.0(4)
O9 Si9 Si12 C73 160.6(5)
Si11 Si9 Si12 C73 45.4(5)
Si10 Si9 Si12 C73 -70.0(5)
O9 Si9 Si12 C74 36.9(4)
Si11 Si9 Si12 C74 -78.3(4)
Si10 Si9 Si12 C74 166.4(4)
O9 Si9 Si12 C75 -82.8(4)
Si11 Si9 Si12 C75 162.0(3)
Si10 Si9 Si12 C75 46.6(3)
C56 O10 Si13 Si15 151.2(4)
C56 O10 Si13 Si16 31.8(4)
C56 O10 Si13 Si14 -92.5(4)
O10 Si13 Si14 C77 -35.5(3)
Si15 Si13 Si14 C77 76.9(3)
Si16 Si13 Si14 C77 -163.9(2)
O10 Si13 Si14 C76 89.8(3)
Si15 Si13 Si14 C76 -157.9(3)
Si16 Si13 Si14 C76 -38.6(3)
O10 Si13 Si14 C78 -152.7(3)
Si15 Si13 Si14 C78 -40.4(3)
Si16 Si13 Si14 C78 78.9(3)
O10 Si13 Si15 C80 -170.2(3)
Si16 Si13 Si15 C80 -48.0(3)
Si14 Si13 Si15 C80 68.9(3)
O10 Si13 Si15 C81 -50.2(3)
Si16 Si13 Si15 C81 72.0(3)
Si14 Si13 Si15 C81 -171.1(3)
O10 Si13 Si15 C79 68.5(3)
Si16 Si13 Si15 C79 -169.3(3)
Si14 Si13 Si15 C79 -52.4(3)
O10 Si13 Si16 C84 66.9(3)
Si15 Si13 Si16 C84 -47.2(3)
Si14 Si13 Si16 C84 -164.9(2)
O10 Si13 Si16 C83 -55.8(3)
Si15 Si13 Si16 C83 -169.9(2)
Si14 Si13 Si16 C83 72.4(2)
O10 Si13 Si16 C82 -175.8(3)
Si15 Si13 Si16 C82 70.2(3)
Si14 Si13 Si16 C82 -47.5(3)
C100 O14 Si17 Si19 166.1(5)
C100 O14 Si17 Si18 46.8(5)
C100 O14 Si17 Si20 -76.0(5)
O14 Si17 Si18 C109 -61.6(3)
Si19 Si17 Si18 C109 -175.5(3)
Si20 Si17 Si18 C109 62.6(3)
O14 Si17 Si18 C111 -176.5(3)
Si19 Si17 Si18 C111 69.5(3)
Si20 Si17 Si18 C111 -52.3(3)
O14 Si17 Si18 C110 64.2(4)
Si19 Si17 Si18 C110 -49.8(3)
Si20 Si17 Si18 C110 -171.6(3)
O14 Si17 Si19 C113 -171.7(6)
Si18 Si17 Si19 C113 -45.8(6)
Si20 Si17 Si19 C113 72.6(6)
O14 Si17 Si19 C114 66.4(5)
Si18 Si17 Si19 C114 -167.7(4)
Si20 Si17 Si19 C114 -49.3(4)
O14 Si17 Si19 C112 -53.8(4)
Si18 Si17 Si19 C112 72.1(3)
Si20 Si17 Si19 C112 -169.5(3)
O14 Si17 Si20 C116 -23.4(6)
Si19 Si17 Si20 C116 86.3(6)
Si18 Si17 Si20 C116 -153.4(6)
O14 Si17 Si20 C117 106.0(5)
Si19 Si17 Si20 C117 -144.3(4)
Si18 Si17 Si20 C117 -24.0(4)
O14 Si17 Si20 C115 -135.4(4)
Si19 Si17 Si20 C115 -25.6(4)
Si18 Si17 Si20 C115 94.6(4)
C98 O15 Si21 Si23 -146.0(4)
C98 O15 Si21 Si24 -27.8(4)
C98 O15 Si21 Si22 96.5(4)
O15 Si21 Si22 C118 -89.5(3)
Si23 Si21 Si22 C118 157.4(3)
Si24 Si21 Si22 C118 39.1(3)
O15 Si21 Si22 C120 151.4(3)
Si23 Si21 Si22 C120 38.3(3)
Si24 Si21 Si22 C120 -79.9(3)
O15 Si21 Si22 C119 33.6(3)
Si23 Si21 Si22 C119 -79.6(3)
Si24 Si21 Si22 C119 162.2(3)
O15 Si21 Si23 C122 45.2(3)
Si24 Si21 Si23 C122 -77.6(3)
Si22 Si21 Si23 C122 165.1(3)
O15 Si21 Si23 C121 -72.8(3)
Si24 Si21 Si23 C121 164.4(3)
Si22 Si21 Si23 C121 47.1(3)
O15 Si21 Si23 C123 166.1(3)
Si24 Si21 Si23 C123 43.4(3)
Si22 Si21 Si23 C123 -74.0(3)
O15 Si21 Si24 C125 -63.4(3)
Si23 Si21 Si24 C125 50.9(3)
Si22 Si21 Si24 C125 169.5(3)
O15 Si21 Si24 C124 177.8(3)
Si23 Si21 Si24 C124 -67.9(3)
Si22 Si21 Si24 C124 50.7(3)
O15 Si21 Si24 C126 60.0(3)
Si23 Si21 Si24 C126 174.3(3)
Si22 Si21 Si24 C126 -67.1(3)
